data_4347396
loop_
_publ_author_name
'Giansiracusa, Marcus J.'
'Vonci, Michele'
'Van den Heuvel, Willem'
'Gable, Robert W.'
'Moubaraki, Boujemaa'
'Murray, Keith S.'
'Yu, Dehong'
'Mole, Richard A.'
'Soncini, Alessandro'
'Boskovic, Colette'

_publ_section_title
;
 Carbonate-Bridged Lanthanoid Triangles: Single-Molecule Magnet Behavior,
 Inelastic Neutron Scattering, and Ab Initio Studies.
;
_journal_issue 11
_journal_name_full 'Inorganic chemistry'
_journal_page_first 5201
_journal_page_last 5214
_journal_paper_doi 10.1021/acs.inorgchem.6b00108
_journal_volume 55
_journal_year 2016
_chemical_formula_moiety 'C Ho3 Na11 O104.16 P2 W18, 9.84(O)'
_chemical_formula_sum 'C H84 Ho3 Na11 O116 P2 W18'
_chemical_formula_weight 6071.60
_space_group_crystal_system monoclinic
_space_group_IT_number 14
_space_group_name_Hall '-P 2ybc'
_space_group_name_H-M_alt 'P 1 21/c 1'
_atom_sites_solution_primary direct
_audit_creation_date 2015-12-15
_audit_creation_method
;
Olex2 1.2
(compiled 2015.09.30 svn.r3233 for OlexSys, GUI svn.r5103)
;
_cell_angle_alpha 90
_cell_angle_beta 111.4883(10)
_cell_angle_gamma 90
_cell_formula_units_Z 4
_cell_length_a 17.31868(14)
_cell_length_b 25.97724(15)
_cell_length_c 23.3379(2)
_cell_measurement_reflns_used 36944
_cell_measurement_temperature 130.00(10)
_cell_measurement_theta_max 74.6030
_cell_measurement_theta_min 3.9420
_cell_volume 9769.73(14)
_computing_cell_refinement
;
CrysAlisPro, Agilent Technologies,
Version 1.171.36.28 (release 01-02-2013 CrysAlis171 .NET)
(compiled Feb  1 2013,16:14:44)
;
_computing_data_collection
;
CrysAlisPro, Agilent Technologies,
Version 1.171.36.28 (release 01-02-2013 CrysAlis171 .NET)
(compiled Feb  1 2013,16:14:44)
;
_computing_data_reduction
;
CrysAlisPro, Agilent Technologies,
Version 1.171.36.28 (release 01-02-2013 CrysAlis171 .NET)
(compiled Feb  1 2013,16:14:44)
;
_computing_molecular_graphics 'Olex2 (Dolomanov et al., 2009)'
_computing_publication_material 'Olex2 (Dolomanov et al., 2009)'
_computing_structure_refinement 'ShelXL (Sheldrick, 2008)'
_computing_structure_solution 'ShelXT (Sheldrick, 2008)'
_diffrn_ambient_temperature 130.00(10)
_diffrn_detector_area_resol_mean 10.2273
_diffrn_measured_fraction_theta_full 1.000
_diffrn_measured_fraction_theta_max 0.985
_diffrn_measurement_details
;
#__ type_ start__ end____ width___ exp.time_
  1 omega -120.00   -9.00   1.0000    6.0000
omega____ theta____ kappa____ phi______ frames
    -      -41.0592  -77.0000  120.0000 111

#__ type_ start__ end____ width___ exp.time_
  2 omega  -58.00  -12.00   1.0000    6.0000
omega____ theta____ kappa____ phi______ frames
    -      -41.0592  -57.0000    0.0000 46

#__ type_ start__ end____ width___ exp.time_
  3 omega -107.00  -20.00   1.0000    6.0000
omega____ theta____ kappa____ phi______ frames
    -      -41.0592  -57.0000 -180.0000 87

#__ type_ start__ end____ width___ exp.time_
  4 omega  -93.00  -22.00   1.0000    6.0000
omega____ theta____ kappa____ phi______ frames
    -      -41.0592  125.0000 -120.0000 71

#__ type_ start__ end____ width___ exp.time_
  5 omega  -22.00    8.00   1.0000   24.0000
omega____ theta____ kappa____ phi______ frames
    -      -61.5000   30.0000   90.0000 30

#__ type_ start__ end____ width___ exp.time_
  6 omega -132.00  -79.00   1.0000   24.0000
omega____ theta____ kappa____ phi______ frames
    -      -61.5000 -111.0000 -150.0000 53

#__ type_ start__ end____ width___ exp.time_
  7 omega   35.00  114.00   1.0000   24.0000
omega____ theta____ kappa____ phi______ frames
    -      107.9393 -111.0000  120.0000 79

#__ type_ start__ end____ width___ exp.time_
  8 omega   48.00   74.00   1.0000   24.0000
omega____ theta____ kappa____ phi______ frames
    -      107.9393  -45.0000  -30.0000 26

#__ type_ start__ end____ width___ exp.time_
  9 omega   87.00  134.00   1.0000   24.0000
omega____ theta____ kappa____ phi______ frames
    -      107.9393  -77.0000  150.0000 47

#__ type_ start__ end____ width___ exp.time_
 10 omega   49.00   99.00   1.0000   24.0000
omega____ theta____ kappa____ phi______ frames
    -      107.9393  -45.0000   60.0000 50

#__ type_ start__ end____ width___ exp.time_
 11 omega   30.00   88.00   1.0000   24.0000
omega____ theta____ kappa____ phi______ frames
    -      107.9393  -30.0000  150.0000 58

#__ type_ start__ end____ width___ exp.time_
 12 omega   56.00   89.00   1.0000   24.0000
omega____ theta____ kappa____ phi______ frames
    -      107.9393  -30.0000 -180.0000 33

#__ type_ start__ end____ width___ exp.time_
 13 omega   49.00  107.00   1.0000   24.0000
omega____ theta____ kappa____ phi______ frames
    -      107.9393 -111.0000  -30.0000 58

#__ type_ start__ end____ width___ exp.time_
 14 omega   25.00  109.00   1.0000   24.0000
omega____ theta____ kappa____ phi______ frames
    -      107.9393  -94.0000 -180.0000 84

#__ type_ start__ end____ width___ exp.time_
 15 omega   44.00   87.00   1.0000   24.0000
omega____ theta____ kappa____ phi______ frames
    -      107.9393  -30.0000  -60.0000 43

#__ type_ start__ end____ width___ exp.time_
 16 omega   77.00  177.00   1.0000   24.0000
omega____ theta____ kappa____ phi______ frames
    -      107.9393   30.0000  -30.0000 100

#__ type_ start__ end____ width___ exp.time_
 17 omega   25.00  102.00   1.0000   24.0000
omega____ theta____ kappa____ phi______ frames
    -      107.9393  -94.0000    0.0000 77

#__ type_ start__ end____ width___ exp.time_
 18 omega  136.00  175.00   1.0000   24.0000
omega____ theta____ kappa____ phi______ frames
    -      107.9393  111.0000 -180.0000 39

#__ type_ start__ end____ width___ exp.time_
 19 omega   26.00  117.00   1.0000   24.0000
omega____ theta____ kappa____ phi______ frames
    -      107.9393  -15.0000  -30.0000 91
;
_diffrn_measurement_device_type 'SuperNova, Dual, Cu at zero, Atlas'
_diffrn_measurement_method '\w scans'
_diffrn_orient_matrix_UB_11 -0.0465527000
_diffrn_orient_matrix_UB_12 0.0475437000
_diffrn_orient_matrix_UB_13 -0.0355166000
_diffrn_orient_matrix_UB_21 -0.0247873000
_diffrn_orient_matrix_UB_22 -0.0303277000
_diffrn_orient_matrix_UB_23 -0.0608262000
_diffrn_orient_matrix_UB_31 -0.0797222000
_diffrn_orient_matrix_UB_32 -0.0183471000
_diffrn_orient_matrix_UB_33 0.0084948000
_diffrn_radiation_monochromator mirror
_diffrn_radiation_type CuK\a
_diffrn_radiation_wavelength 1.54184
_diffrn_reflns_av_R_equivalents 0.0343
_diffrn_reflns_av_unetI/netI 0.0297
_diffrn_reflns_Laue_measured_fraction_full 1.000
_diffrn_reflns_Laue_measured_fraction_max 0.985
_diffrn_reflns_limit_h_max 14
_diffrn_reflns_limit_h_min -21
_diffrn_reflns_limit_k_max 29
_diffrn_reflns_limit_k_min -32
_diffrn_reflns_limit_l_max 29
_diffrn_reflns_limit_l_min -27
_diffrn_reflns_number 70066
_diffrn_reflns_point_group_measured_fraction_full 1.000
_diffrn_reflns_point_group_measured_fraction_max 0.985
_diffrn_reflns_theta_full 67.684
_diffrn_reflns_theta_max 74.645
_diffrn_reflns_theta_min 3.227
_diffrn_source 'SuperNova (Cu) X-ray Source'
_exptl_absorpt_coefficient_mu 44.350
_exptl_absorpt_correction_T_max 0.354
_exptl_absorpt_correction_T_min 0.110
_exptl_absorpt_correction_type gaussian
_exptl_absorpt_process_details
;
CrysAlisPro, Agilent Technologies,
Version 1.171.36.28 (release 01-02-2013 CrysAlis171 .NET)
(compiled Feb  1 2013,16:14:44)
Numerical absorption correction based on gaussian integration over
			a multifaceted crystal model
;
_exptl_crystal_colour yellow-pink
_exptl_crystal_density_diffrn 4.128
_exptl_crystal_description 'Hexagonal-faced Rods'
_exptl_crystal_F_000 10808
_exptl_crystal_size_max 0.111
_exptl_crystal_size_mid 0.0404
_exptl_crystal_size_min 0.0331
_refine_diff_density_max 1.940
_refine_diff_density_min -2.337
_refine_diff_density_rms 0.249
_refine_ls_extinction_method none
_refine_ls_goodness_of_fit_ref 1.131
_refine_ls_hydrogen_treatment undef
_refine_ls_matrix_type full
_refine_ls_number_parameters 1352
_refine_ls_number_reflns 19743
_refine_ls_number_restraints 1
_refine_ls_restrained_S_all 1.131
_refine_ls_R_factor_all 0.0307
_refine_ls_R_factor_gt 0.0280
_refine_ls_shift/su_max 0.003
_refine_ls_shift/su_mean 0.000
_refine_ls_structure_factor_coef Fsqd
_refine_ls_weighting_details 'w=1/[\s^2^(Fo^2^)+(0.0308P)^2^+49.6972P] where P=(Fo^2^+2Fc^2^)/3'
_refine_ls_weighting_scheme calc
_refine_ls_wR_factor_gt 0.0665
_refine_ls_wR_factor_ref 0.0678
_reflns_Friedel_coverage 0.000
_reflns_number_gt 18625
_reflns_number_total 19743
_reflns_threshold_expression 'I > 2\s(I)'
_cod_data_source_file ic6b00108_si_002.cif
_cod_data_source_block mg195ho
_cod_original_cell_volume 9769.70(15)
_cod_database_code 4347396
_shelx_space_group_comment
;
The symmetry employed for this shelxl refinement is uniquely defined
by the following loop, which should always be used as a source of
symmetry information in preference to the above space-group names.
They are only intended as comments.
;
_reflns_odcompleteness_completeness 99.97
_reflns_odcompleteness_iscentric 1
_reflns_odcompleteness_theta 67.62
_olex2_refinement_description
;
1. Others
 1*[Sof(Na6C)]+1*[Sof(Na6B)]+1*[Sof(Na6)+Sof(O1B)+Sof(O117)]=1 with esd of 0.001
 Sof(O108)=1-FVAR(1)
 Sof(O109)=FVAR(1)
 Sof(O116)=1-FVAR(2)
 Sof(O81)=FVAR(2)
 Sof(O117)=1-FVAR(5)
 Sof(Na6)=Sof(O1B)=FVAR(5)
 Sof(O201)=1-FVAR(6)
 Sof(O101)=FVAR(6)
 Sof(O200)=1-FVAR(7)
 Sof(O100)=FVAR(7)
;
_shelx_shelxl_version_number 2014/7
_olex2_computing_structure_refinement_long 'ShelXL (Sheldrick, 2008)'
_olex2_submission_special_instructions 'No special instructions were received'

loop_
_space_group_symop_operation_xyz
'x, y, z'
'-x, y+1/2, -z+1/2'
'-x, -y, -z'
'x, -y-1/2, z-1/2'

loop_
_atom_site_label
_atom_site_type_symbol
_atom_site_fract_x
_atom_site_fract_y
_atom_site_fract_z
_atom_site_U_iso_or_equiv
_atom_site_adp_type
_atom_site_occupancy
_atom_site_site_symmetry_order
_atom_site_calc_flag
_atom_site_refinement_flags_occupancy
_atom_site_disorder_assembly
_atom_site_disorder_group
W1 W 0.02232(2) 0.45382(2) 0.10264(2) 0.00871(6) Uani 1 1 d . . .
W2 W -0.37884(2) 0.70486(2) 0.17342(2) 0.00934(6) Uani 1 1 d . . .
W3 W 0.05193(2) 0.58637(2) 0.26767(2) 0.00930(6) Uani 1 1 d . . .
W4 W -0.26028(2) 0.60381(2) 0.42975(2) 0.01027(6) Uani 1 1 d . . .
W5 W 0.04837(2) 0.47988(2) 0.37304(2) 0.00948(6) Uani 1 1 d . . .
W6 W -0.21032(2) 0.37153(2) 0.15141(2) 0.00916(6) Uani 1 1 d . . .
W7 W -0.51240(2) 0.59016(2) 0.11469(2) 0.00887(6) Uani 1 1 d . . .
W8 W -0.07903(2) 0.37770(2) 0.31725(2) 0.00964(6) Uani 1 1 d . . .
W9 W 0.01864(2) 0.35613(2) 0.19949(2) 0.00862(6) Uani 1 1 d . . .
W10 W -0.38303(2) 0.50160(2) 0.37895(2) 0.01069(6) Uani 1 1 d . . .
W11 W -0.51598(2) 0.49433(2) 0.21349(2) 0.00952(6) Uani 1 1 d . . .
W12 W -0.20693(2) 0.46701(2) 0.05508(2) 0.00891(6) Uani 1 1 d . . .
W13 W 0.14500(2) 0.45960(2) 0.25503(2) 0.00902(6) Uani 1 1 d . . .
W14 W -0.56761(2) 0.58877(2) 0.31435(2) 0.01042(6) Uani 1 1 d . . .
W15 W -0.07131(2) 0.57998(2) 0.11623(2) 0.00894(6) Uani 1 1 d . . .
W16 W -0.56424(2) 0.68554(2) 0.21556(2) 0.00996(6) Uani 1 1 d . . .
W17 W -0.44154(2) 0.69280(2) 0.36771(2) 0.01043(6) Uani 1 1 d . . .
W18 W -0.25562(2) 0.71023(2) 0.32411(2) 0.00982(6) Uani 1 1 d . . .
Ho1 Ho -0.17058(3) 0.63483(2) 0.22398(2) 0.01064(9) Uani 1 1 d . . .
Ho2 Ho -0.17274(3) 0.49599(2) 0.36107(2) 0.01084(9) Uani 1 1 d . . .
Ho3 Ho -0.34709(3) 0.48720(2) 0.14517(2) 0.01037(9) Uani 1 1 d . . .
P1 P -0.39041(9) 0.60364(6) 0.27435(7) 0.0086(3) Uani 1 1 d . . .
P2 P -0.07114(9) 0.47501(6) 0.21213(7) 0.0082(3) Uani 1 1 d . . .
Na1 Na 0.14346(15) 0.56759(10) 0.15933(13) 0.0151(5) Uani 1 1 d . . .
Na2 Na 0.15835(17) 0.68207(11) 0.06886(14) 0.0200(6) Uani 1 1 d . . .
Na3 Na -0.65977(17) 0.38428(11) 0.05058(14) 0.0205(6) Uani 1 1 d . . .
Na4 Na -0.3724(2) 0.85225(18) 0.09984(17) 0.0448(10) Uani 1 1 d . . .
Na5 Na 0.26390(17) 0.44590(11) 0.16783(15) 0.0220(6) Uani 1 1 d . . .
Na6 Na -0.3586(4) 0.9850(2) 0.1155(3) 0.0287(17) Uani 0.535(11) 1 d P A 4
Na6B Na -0.4488(12) 0.9856(8) 0.0688(10) 0.062(6) Uiso 0.262(13) 1 d P A 3
Na6C Na -0.3942(9) 0.9712(6) 0.0272(7) 0.024(4) Uiso 0.204(11) 1 d P A 1
Na7 Na -0.22615(16) 0.76061(10) 0.12906(13) 0.0169(5) Uani 1 1 d . . .
Na8 Na -0.40806(18) 0.34420(13) 0.11353(16) 0.0275(7) Uani 1 1 d . . .
Na9 Na -0.23178(18) 0.23866(11) 0.07677(14) 0.0215(6) Uani 1 1 d . . .
Na10 Na 0.04558(17) 0.26127(11) 0.40941(13) 0.0189(5) Uani 1 1 d . . .
Na11 Na -0.26662(19) 0.11003(13) 0.11188(16) 0.0285(7) Uani 1 1 d . . .
O1 O -0.6435(3) 0.72568(18) 0.1744(2) 0.0157(9) Uani 1 1 d . . .
O1A O -0.1947(3) 0.1542(2) 0.0572(3) 0.0257(11) Uani 1 1 d . . .
O1B O -0.4714(9) 0.9794(6) 0.0161(8) 0.055(4) Uiso 0.535(11) 1 d P A 4
O2 O -0.4405(3) 0.73743(18) 0.4241(2) 0.0159(9) Uani 1 1 d . . .
O3 O -0.6496(3) 0.56898(18) 0.3343(2) 0.0154(9) Uani 1 1 d . . .
O4 O -0.5274(3) 0.72078(18) 0.2944(2) 0.0138(9) Uani 1 1 d . . .
O5 O -0.5303(3) 0.64703(17) 0.3697(2) 0.0122(9) Uani 1 1 d . . .
O6 O -0.6225(3) 0.64042(19) 0.2522(2) 0.0151(9) Uani 1 1 d . . .
O7 O -0.4723(3) 0.71302(17) 0.2032(2) 0.0122(9) Uani 1 1 d . . .
O8 O -0.3630(3) 0.71927(17) 0.3399(2) 0.0118(9) Uani 1 1 d . . .
O9 O -0.5701(3) 0.63350(17) 0.1582(2) 0.0121(9) Uani 1 1 d . . .
O10 O -0.5725(3) 0.54542(17) 0.2483(2) 0.0112(8) Uani 1 1 d . . .
O11 O -0.4802(3) 0.55018(18) 0.3655(2) 0.0135(9) Uani 1 1 d . . .
O12 O -0.3661(3) 0.64468(18) 0.4145(2) 0.0149(9) Uani 1 1 d . . .
O13 O -0.4622(3) 0.63198(17) 0.2877(2) 0.0106(8) Uani 1 1 d . . .
O14 O -0.4042(3) 0.75463(18) 0.1208(2) 0.0139(9) Uani 1 1 d . . .
O15 O -0.4432(3) 0.64958(17) 0.1278(2) 0.0128(9) Uani 1 1 d . . .
O16 O -0.5815(3) 0.60042(18) 0.0412(2) 0.0132(9) Uani 1 1 d . . .
O17 O -0.5652(3) 0.53271(17) 0.1373(2) 0.0108(8) Uani 1 1 d . . .
O18 O -0.5898(3) 0.44724(17) 0.1999(2) 0.0139(9) Uani 1 1 d . . .
O19 O -0.4485(3) 0.48227(18) 0.2967(2) 0.0137(9) Uani 1 1 d . . .
O20 O -0.4104(3) 0.4567(2) 0.4225(2) 0.0181(10) Uani 1 1 d . . .
O21 O -0.3231(3) 0.54808(18) 0.4444(2) 0.0133(9) Uani 1 1 d . . .
O22 O -0.2126(3) 0.62648(18) 0.5043(2) 0.0144(9) Uani 1 1 d . . .
O23 O -0.2355(3) 0.65963(17) 0.3872(2) 0.0112(8) Uani 1 1 d . . .
O24 O -0.2083(3) 0.76393(18) 0.3670(2) 0.0156(9) Uani 1 1 d . . .
O25 O -0.3152(3) 0.74262(17) 0.2473(2) 0.0116(9) Uani 1 1 d . . .
O26 O -0.4435(3) 0.46353(17) 0.1845(2) 0.0120(9) Uani 1 1 d . . .
O27 O -0.4361(3) 0.55059(17) 0.0998(2) 0.0123(9) Uani 1 1 d . . .
O28 O -0.2848(3) 0.68035(17) 0.1652(2) 0.0117(9) Uani 1 1 d . . .
O29 O -0.1759(3) 0.68552(18) 0.3003(2) 0.0134(9) Uani 1 1 d . . .
O30 O -0.1819(3) 0.56285(17) 0.4209(2) 0.0123(9) Uani 1 1 d . . .
O31 O -0.2914(3) 0.47417(18) 0.3734(2) 0.0133(9) Uani 1 1 d . . .
O32 O -0.1277(3) 0.45781(18) 0.4606(2) 0.0152(9) Uani 1 1 d . . .
O33 O -0.1133(3) 0.71832(17) 0.2112(2) 0.0137(9) Uani 1 1 d . . .
O34 O -0.4447(3) 0.43745(18) 0.0627(2) 0.0136(9) Uani 1 1 d . . .
O35 O -0.2585(3) 0.49558(17) 0.2524(2) 0.0115(9) Uani 1 1 d . . .
O36 O -0.1773(3) 0.56357(17) 0.2886(2) 0.0120(9) Uani 1 1 d . . .
O37 O -0.2572(3) 0.55944(16) 0.1892(2) 0.0106(8) Uani 1 1 d . . .
O38 O -0.2964(3) 0.49092(17) 0.0694(2) 0.0114(9) Uani 1 1 d . . .
O39 O -0.1373(3) 0.62100(17) 0.1415(2) 0.0118(9) Uani 1 1 d . . .
O40 O -0.0324(3) 0.62396(17) 0.2737(2) 0.0131(9) Uani 1 1 d . . .
O41 O -0.0345(3) 0.50434(18) 0.3933(2) 0.0128(9) Uani 1 1 d . . .
O42 O -0.1499(3) 0.41285(17) 0.3426(2) 0.0134(9) Uani 1 1 d . . .
O43 O -0.2987(3) 0.40618(17) 0.1549(2) 0.0115(9) Uani 1 1 d . . .
O44 O -0.2533(3) 0.31157(18) 0.1300(2) 0.0140(9) Uani 1 1 d . . .
O45 O -0.1611(3) 0.36539(17) 0.2382(2) 0.0131(9) Uani 1 1 d . . .
O46 O -0.0744(3) 0.31854(17) 0.3524(2) 0.0137(9) Uani 1 1 d . . .
O47 O 0.0185(3) 0.40926(17) 0.3762(2) 0.0122(9) Uani 1 1 d . . .
O48 O 0.1329(3) 0.48560(19) 0.4413(2) 0.0162(9) Uani 1 1 d . . .
O49 O 0.0554(3) 0.54255(17) 0.3325(2) 0.0115(9) Uani 1 1 d . . .
O50 O 0.1354(3) 0.62615(18) 0.3035(2) 0.0140(9) Uani 1 1 d . . .
O51 O 0.0283(3) 0.60590(16) 0.1831(2) 0.0100(8) Uani 1 1 d . . .
O52 O -0.0627(3) 0.61671(17) 0.0578(2) 0.0151(9) Uani 1 1 d . . .
O53 O -0.1555(3) 0.53380(18) 0.0735(2) 0.0132(9) Uani 1 1 d . . .
O54 O -0.2428(3) 0.46750(18) -0.0245(2) 0.0135(9) Uani 1 1 d . . .
O55 O -0.2268(3) 0.39687(17) 0.0696(2) 0.0113(9) Uani 1 1 d . . .
O56 O 0.1170(3) 0.52917(18) 0.2483(2) 0.0118(9) Uani 1 1 d . . .
O57 O 0.1162(3) 0.45401(17) 0.3238(2) 0.0105(8) Uani 1 1 d . . .
O58 O -0.0025(3) 0.36018(17) 0.2722(2) 0.0121(9) Uani 1 1 d . . .
O59 O -0.0951(3) 0.35551(17) 0.1556(2) 0.0119(9) Uani 1 1 d . . .
O60 O -0.0924(3) 0.44483(17) 0.0676(2) 0.0113(8) Uani 1 1 d . . .
O61 O 0.0056(3) 0.52396(17) 0.1128(2) 0.0119(9) Uani 1 1 d . . .
O62 O 0.0003(2) 0.44739(16) 0.1986(2) 0.0073(8) Uani 1 1 d . . .
O63 O 0.0318(3) 0.38166(17) 0.1264(2) 0.0106(8) Uani 1 1 d . . .
O64 O 0.1271(3) 0.38548(18) 0.2429(2) 0.0133(9) Uani 1 1 d . . .
O65 O 0.1303(3) 0.46158(18) 0.1681(2) 0.0118(9) Uani 1 1 d . . .
O66 O 0.0516(3) 0.45177(18) 0.0400(2) 0.0144(9) Uani 1 1 d . . .
O67 O 0.0451(3) 0.29184(18) 0.1967(2) 0.0137(9) Uani 1 1 d . . .
O68 O 0.2517(3) 0.46059(18) 0.2846(2) 0.0143(9) Uani 1 1 d . . .
O69 O -0.0613(3) 0.53353(16) 0.2063(2) 0.0091(8) Uani 1 1 d . . .
O70 O -0.0645(3) 0.46105(17) 0.2780(2) 0.0106(8) Uani 1 1 d . . .
O71 O -0.1551(3) 0.45671(16) 0.1644(2) 0.0093(8) Uani 1 1 d . . .
O72 O -0.3395(3) 0.57294(16) 0.3321(2) 0.0088(8) Uani 1 1 d . . .
O73 O -0.3356(3) 0.64435(17) 0.2594(2) 0.0111(9) Uani 1 1 d . . .
O74 O -0.4294(2) 0.56730(17) 0.2198(2) 0.0096(8) Uani 1 1 d . . .
O75 O -0.0237(3) 0.21266(19) 0.3207(2) 0.0185(10) Uani 1 1 d . . .
O76 O -0.0159(3) 0.2051(2) 0.4618(2) 0.0210(10) Uani 1 1 d . . .
O77 O 0.0895(4) 0.3019(3) 0.5028(3) 0.0351(14) Uani 1 1 d . . .
O79 O -0.3163(3) 0.1908(2) 0.1298(3) 0.0257(12) Uani 1 1 d . . .
O80 O -0.2861(6) 0.0345(3) 0.0560(5) 0.067(3) Uani 1 1 d . . .
O81 O -0.3863(8) 0.1262(5) 0.0086(6) 0.050(4) Uiso 0.627(19) 1 d P B 1
O83 O -0.3460(5) 0.2630(5) -0.0101(4) 0.075(3) Uani 1 1 d . . .
O84 O -0.1380(3) 0.2934(2) 0.0406(3) 0.0246(11) Uani 1 1 d . . .
O85 O -0.1118(3) 0.2306(2) 0.1713(3) 0.0242(11) Uani 1 1 d . . .
O86 O 0.2815(4) 0.3610(2) 0.1935(3) 0.0317(13) Uani 1 1 d . . .
O87 O 0.2252(3) 0.4240(3) 0.0620(3) 0.0329(14) Uani 1 1 d . . .
O88 O 0.2680(3) 0.53813(19) 0.1532(2) 0.0170(10) Uani 1 1 d . . .
O89 O 0.1036(3) 0.59318(19) 0.0547(2) 0.0170(10) Uani 1 1 d . . .
O90 O 0.2057(3) 0.65197(19) 0.1810(2) 0.0187(10) Uani 1 1 d . . .
O91 O 0.2786(3) 0.6546(3) 0.0565(3) 0.0311(13) Uani 1 1 d . . .
O92 O 0.1990(3) 0.7695(2) 0.1115(3) 0.0282(12) Uani 1 1 d . . .
O93 O -0.1723(3) 0.71054(18) 0.0688(2) 0.0179(10) Uani 1 1 d . . .
O94 O -0.3179(3) 0.8005(2) 0.0393(2) 0.0221(11) Uani 1 1 d . . .
O95 O -0.1289(3) 0.82246(19) 0.1219(2) 0.0168(9) Uani 1 1 d . . .
O96 O -0.2601(3) 0.8238(2) 0.1883(2) 0.0202(10) Uani 1 1 d . . .
O97 O -0.4135(4) 0.9178(4) 0.1524(4) 0.069(3) Uani 1 1 d . . .
O98 O -0.2829(4) 0.9203(3) 0.0858(3) 0.0400(16) Uani 1 1 d . . .
O102 O -0.5640(4) 0.3185(2) 0.2230(3) 0.0279(12) Uani 1 1 d . . .
O103 O -0.0195(3) 0.5930(2) 0.4918(3) 0.0244(11) Uani 1 1 d . . .
O108 O -0.4528(9) 0.8949(6) 0.0006(6) 0.045(5) Uiso 0.56(3) 1 d P A 1
O109 O -0.4849(10) 0.8725(7) 0.0055(7) 0.037(5) Uiso 0.44(3) 1 d P A 2
O110 O -0.3591(3) 0.2997(2) 0.2094(3) 0.0307(13) Uani 1 1 d . . .
O111 O -0.4797(4) 0.3037(2) 0.0189(3) 0.0302(13) Uani 1 1 d . . .
O112 O -0.5294(3) 0.3670(2) 0.1310(3) 0.0225(11) Uani 1 1 d . . .
O113 O -0.6035(3) 0.46418(18) 0.0396(2) 0.0153(9) Uani 1 1 d . . .
O114 O -0.7092(3) 0.3004(2) 0.0538(2) 0.0231(11) Uani 1 1 d . . .
O115 O -0.6474(4) 0.3711(2) -0.0444(3) 0.0276(12) Uani 1 1 d . . .
O116 O -0.3936(11) 0.1660(7) -0.0491(9) 0.039(5) Uiso 0.373(19) 1 d P B 2
C44 C -0.2305(4) 0.5396(2) 0.2438(3) 0.0098(11) Uani 1 1 d . . .
O101 O -0.5421(6) 0.8596(4) 0.1727(5) 0.035(3) Uiso 0.65(3) 1 d P C 2
O200 O -0.630(2) 0.8714(15) 0.1835(18) 0.045(11) Uiso 0.198(19) 1 d P D 1
O201 O -0.520(2) 0.8369(15) 0.1439(18) 0.093(13) Uiso 0.35(3) 1 d P C 1
O104 O 0.0209(3) 0.6439(2) 0.4022(3) 0.0274(12) Uani 1 1 d . . .
O105 O -0.0160(3) 0.7418(2) 0.4197(2) 0.0254(11) Uani 1 1 d . . .
O78 O -0.2108(4) 0.2407(2) 0.2438(3) 0.0307(13) Uani 1 1 d . . .
O117 O -0.4371(14) 0.1987(9) -0.0705(11) 0.077(6) Uiso 0.465(11) 1 d P A 1
O106 O -0.1170(7) 0.6622(5) -0.0620(6) 0.089(3) Uani 1 1 d . . .
O100 O -0.6644(5) 0.8857(3) 0.2202(4) 0.034(2) Uiso 0.802(19) 1 d P D 2
O82 O -0.2466(5) 0.3631(3) 0.4331(3) 0.0467(17) Uani 1 1 d . . .

loop_
_atom_site_aniso_label
_atom_site_aniso_U_11
_atom_site_aniso_U_22
_atom_site_aniso_U_33
_atom_site_aniso_U_23
_atom_site_aniso_U_13
_atom_site_aniso_U_12
W1 0.00801(12) 0.00993(12) 0.00868(13) -0.00056(10) 0.00363(10) 0.00044(9)
W2 0.00844(12) 0.00951(12) 0.01002(14) 0.00024(10) 0.00332(10) -0.00043(9)
W3 0.00848(12) 0.00873(12) 0.01052(14) -0.00096(10) 0.00326(10) 0.00011(9)
W4 0.01036(12) 0.01137(13) 0.00860(14) -0.00020(10) 0.00289(10) 0.00226(10)
W5 0.00879(12) 0.01130(13) 0.00819(13) -0.00033(10) 0.00291(10) 0.00103(10)
W6 0.00777(12) 0.00850(12) 0.01098(14) 0.00017(10) 0.00315(10) -0.00004(9)
W7 0.00795(12) 0.00922(12) 0.00882(14) -0.00036(10) 0.00232(10) 0.00063(9)
W8 0.01094(12) 0.00906(12) 0.00982(14) 0.00091(10) 0.00487(11) 0.00132(10)
W9 0.00823(12) 0.00836(12) 0.00932(14) 0.00010(10) 0.00327(10) 0.00102(9)
W10 0.00938(12) 0.01186(13) 0.01142(14) 0.00269(11) 0.00451(11) 0.00180(10)
W11 0.00837(12) 0.00948(12) 0.01136(14) -0.00009(10) 0.00437(10) -0.00010(9)
W12 0.00772(12) 0.01046(12) 0.00832(13) -0.00019(10) 0.00264(10) 0.00021(9)
W13 0.00726(12) 0.00970(12) 0.00990(14) -0.00054(10) 0.00290(10) 0.00075(9)
W14 0.00879(12) 0.01146(13) 0.01200(14) 0.00008(11) 0.00497(11) 0.00107(10)
W15 0.00947(12) 0.00856(12) 0.00939(14) 0.00010(10) 0.00418(10) 0.00024(9)
W16 0.00834(12) 0.01052(12) 0.01087(14) -0.00007(11) 0.00336(10) 0.00155(10)
W17 0.00998(12) 0.01133(13) 0.01030(14) -0.00095(11) 0.00410(11) 0.00174(10)
W18 0.00961(12) 0.01045(13) 0.00945(14) -0.00098(10) 0.00354(10) 0.00061(10)
Ho1 0.0104(2) 0.0106(2) 0.0112(2) -0.00021(18) 0.00420(18) 0.00015(17)
Ho2 0.0103(2) 0.0114(2) 0.0107(2) 0.00010(18) 0.00370(18) 0.00090(16)
Ho3 0.0090(2) 0.0108(2) 0.0113(2) 0.00013(18) 0.00371(18) 0.00022(16)
P1 0.0078(6) 0.0089(7) 0.0087(7) -0.0004(6) 0.0027(6) 0.0005(5)
P2 0.0079(6) 0.0091(7) 0.0084(7) 0.0001(6) 0.0038(6) 0.0010(5)
Na1 0.0120(11) 0.0168(12) 0.0170(13) 0.0016(11) 0.0060(10) 0.0011(10)
Na2 0.0178(13) 0.0206(13) 0.0228(15) 0.0002(12) 0.0089(11) 0.0016(11)
Na3 0.0219(13) 0.0167(13) 0.0235(15) 0.0000(12) 0.0093(12) -0.0004(11)
Na4 0.043(2) 0.062(3) 0.0219(18) -0.0006(18) 0.0031(15) 0.0223(19)
Na5 0.0149(12) 0.0197(13) 0.0355(17) 0.0016(13) 0.0140(12) 0.0014(10)
Na6 0.037(3) 0.021(3) 0.028(4) -0.003(2) 0.011(3) 0.000(2)
Na7 0.0181(12) 0.0157(12) 0.0159(14) 0.0018(11) 0.0050(11) -0.0005(10)
Na8 0.0205(14) 0.0315(16) 0.0304(18) 0.0005(14) 0.0090(13) -0.0074(12)
Na9 0.0239(14) 0.0200(14) 0.0189(15) -0.0015(12) 0.0057(12) 0.0012(11)
Na10 0.0213(13) 0.0161(13) 0.0196(14) -0.0023(11) 0.0077(11) -0.0012(10)
Na11 0.0261(15) 0.0298(16) 0.0347(18) -0.0091(14) 0.0172(14) -0.0068(13)
O1 0.013(2) 0.017(2) 0.018(2) -0.0005(19) 0.0065(19) 0.0006(18)
O1A 0.025(3) 0.027(3) 0.028(3) -0.003(2) 0.013(2) -0.001(2)
O2 0.017(2) 0.016(2) 0.015(2) -0.0030(19) 0.0057(19) 0.0050(18)
O3 0.012(2) 0.018(2) 0.019(2) 0.000(2) 0.0089(19) 0.0002(18)
O4 0.014(2) 0.012(2) 0.014(2) 0.0018(18) 0.0050(18) 0.0019(17)
O5 0.011(2) 0.014(2) 0.011(2) -0.0007(18) 0.0046(17) 0.0004(16)
O6 0.0078(19) 0.020(2) 0.016(2) 0.0064(19) 0.0017(18) 0.0018(17)
O7 0.014(2) 0.011(2) 0.012(2) 0.0005(18) 0.0052(18) 0.0009(17)
O8 0.0105(19) 0.009(2) 0.015(2) -0.0014(18) 0.0044(18) 0.0011(16)
O9 0.0097(19) 0.014(2) 0.010(2) -0.0007(18) 0.0015(17) 0.0007(16)
O10 0.0082(19) 0.014(2) 0.010(2) -0.0015(18) 0.0021(17) 0.0003(16)
O11 0.014(2) 0.014(2) 0.014(2) -0.0003(18) 0.0065(18) -0.0008(17)
O12 0.011(2) 0.017(2) 0.018(2) -0.0013(19) 0.0079(19) 0.0000(17)
O13 0.0072(18) 0.011(2) 0.012(2) 0.0000(17) 0.0011(17) 0.0004(16)
O14 0.011(2) 0.015(2) 0.014(2) 0.0044(18) 0.0015(18) 0.0010(17)
O15 0.011(2) 0.013(2) 0.015(2) 0.0007(18) 0.0059(18) 0.0018(17)
O16 0.010(2) 0.016(2) 0.013(2) -0.0014(18) 0.0041(18) 0.0011(17)
O17 0.0091(19) 0.012(2) 0.010(2) -0.0015(17) 0.0021(17) 0.0007(16)
O18 0.011(2) 0.011(2) 0.019(2) -0.0007(19) 0.0054(18) 0.0000(16)
O19 0.014(2) 0.013(2) 0.016(2) 0.0027(18) 0.0078(19) 0.0019(17)
O20 0.013(2) 0.023(2) 0.020(3) 0.008(2) 0.009(2) 0.0010(19)
O21 0.014(2) 0.016(2) 0.010(2) 0.0023(18) 0.0058(18) 0.0037(17)
O22 0.017(2) 0.014(2) 0.011(2) 0.0016(18) 0.0043(18) 0.0006(18)
O23 0.0079(19) 0.013(2) 0.010(2) -0.0008(18) 0.0007(17) 0.0007(16)
O24 0.015(2) 0.016(2) 0.014(2) -0.0001(19) 0.0034(19) 0.0011(17)
O25 0.014(2) 0.011(2) 0.011(2) -0.0021(17) 0.0049(18) -0.0010(16)
O26 0.014(2) 0.009(2) 0.014(2) -0.0026(17) 0.0069(18) -0.0019(16)
O27 0.014(2) 0.011(2) 0.011(2) -0.0014(18) 0.0043(18) -0.0003(17)
O28 0.0091(19) 0.012(2) 0.013(2) 0.0000(18) 0.0030(17) 0.0019(16)
O29 0.012(2) 0.015(2) 0.014(2) -0.0007(18) 0.0051(18) 0.0019(17)
O30 0.011(2) 0.013(2) 0.011(2) -0.0006(18) 0.0024(17) 0.0013(16)
O31 0.013(2) 0.013(2) 0.013(2) 0.0000(18) 0.0045(18) -0.0016(17)
O32 0.019(2) 0.017(2) 0.010(2) 0.0021(19) 0.0058(19) 0.0065(18)
O33 0.017(2) 0.011(2) 0.014(2) -0.0004(18) 0.0069(19) 0.0006(17)
O34 0.0092(19) 0.020(2) 0.010(2) -0.0057(18) 0.0011(17) -0.0025(17)
O35 0.0101(19) 0.014(2) 0.009(2) 0.0010(17) 0.0008(17) -0.0026(16)
O36 0.0086(19) 0.012(2) 0.012(2) -0.0012(18) 0.0009(17) -0.0016(16)
O37 0.0100(19) 0.0085(19) 0.012(2) 0.0022(17) 0.0028(17) -0.0001(16)
O38 0.0090(19) 0.013(2) 0.012(2) -0.0009(18) 0.0034(17) -0.0009(16)
O39 0.012(2) 0.012(2) 0.011(2) -0.0012(17) 0.0032(17) -0.0008(16)
O40 0.013(2) 0.013(2) 0.012(2) -0.0019(18) 0.0035(18) 0.0004(17)
O41 0.011(2) 0.015(2) 0.013(2) -0.0001(18) 0.0045(18) -0.0015(17)
O42 0.016(2) 0.011(2) 0.016(2) 0.0023(18) 0.0092(19) 0.0013(17)
O43 0.0102(19) 0.010(2) 0.015(2) -0.0004(18) 0.0055(18) 0.0009(16)
O44 0.011(2) 0.013(2) 0.017(2) 0.0033(19) 0.0049(18) 0.0003(17)
O45 0.014(2) 0.010(2) 0.016(2) 0.0036(18) 0.0072(19) 0.0020(16)
O46 0.017(2) 0.010(2) 0.018(2) 0.0027(18) 0.0102(19) 0.0014(17)
O47 0.013(2) 0.014(2) 0.009(2) 0.0019(18) 0.0036(17) 0.0035(17)
O48 0.016(2) 0.018(2) 0.015(2) 0.002(2) 0.0068(19) 0.0021(18)
O49 0.013(2) 0.011(2) 0.011(2) -0.0003(18) 0.0049(17) 0.0010(16)
O50 0.010(2) 0.016(2) 0.015(2) -0.0004(19) 0.0028(18) 0.0011(17)
O51 0.0088(19) 0.010(2) 0.012(2) 0.0006(17) 0.0056(17) -0.0003(16)
O52 0.019(2) 0.010(2) 0.019(3) 0.0010(19) 0.010(2) 0.0018(17)
O53 0.012(2) 0.015(2) 0.012(2) 0.0026(18) 0.0036(18) 0.0030(17)
O54 0.011(2) 0.016(2) 0.012(2) -0.0002(18) 0.0024(18) 0.0002(17)
O55 0.0091(19) 0.014(2) 0.010(2) -0.0014(18) 0.0028(17) -0.0020(16)
O56 0.0078(19) 0.016(2) 0.012(2) 0.0009(18) 0.0037(17) 0.0001(16)
O57 0.0111(19) 0.012(2) 0.008(2) -0.0009(17) 0.0031(17) 0.0021(16)
O58 0.011(2) 0.013(2) 0.011(2) 0.0007(18) 0.0021(17) 0.0027(16)
O59 0.011(2) 0.012(2) 0.013(2) -0.0007(18) 0.0037(17) 0.0012(16)
O60 0.010(2) 0.012(2) 0.012(2) 0.0003(18) 0.0044(17) 0.0013(16)
O61 0.0106(19) 0.014(2) 0.011(2) -0.0003(18) 0.0043(17) -0.0019(17)
O62 0.0091(18) 0.0057(18) 0.008(2) -0.0001(16) 0.0040(16) 0.0033(15)
O63 0.013(2) 0.009(2) 0.011(2) 0.0013(17) 0.0065(17) 0.0020(16)
O64 0.010(2) 0.016(2) 0.014(2) 0.0001(19) 0.0045(18) 0.0011(17)
O65 0.0072(19) 0.017(2) 0.011(2) -0.0013(18) 0.0033(17) 0.0011(16)
O66 0.013(2) 0.017(2) 0.014(2) -0.0001(19) 0.0070(18) 0.0012(17)
O67 0.014(2) 0.015(2) 0.012(2) 0.0002(18) 0.0051(18) 0.0011(17)
O68 0.009(2) 0.017(2) 0.013(2) -0.0003(19) -0.0001(17) -0.0007(17)
O69 0.0092(19) 0.010(2) 0.008(2) -0.0027(17) 0.0037(16) 0.0001(15)
O70 0.0096(19) 0.010(2) 0.010(2) -0.0013(17) 0.0013(17) -0.0026(16)
O71 0.0086(19) 0.0098(19) 0.010(2) -0.0021(17) 0.0038(17) -0.0023(15)
O72 0.0088(19) 0.0083(19) 0.008(2) -0.0003(17) 0.0017(16) -0.0008(15)
O73 0.0109(19) 0.009(2) 0.014(2) 0.0008(17) 0.0062(18) -0.0012(16)
O74 0.0060(18) 0.011(2) 0.011(2) -0.0001(17) 0.0014(16) -0.0012(15)
O75 0.018(2) 0.016(2) 0.021(3) -0.002(2) 0.007(2) 0.0009(18)
O76 0.023(2) 0.021(2) 0.022(3) -0.003(2) 0.011(2) -0.004(2)
O77 0.037(3) 0.040(3) 0.027(3) -0.009(3) 0.010(3) -0.020(3)
O79 0.027(3) 0.024(3) 0.030(3) -0.002(2) 0.014(2) -0.006(2)
O80 0.078(6) 0.053(5) 0.080(7) -0.027(5) 0.040(5) -0.014(4)
O83 0.037(4) 0.155(10) 0.031(4) 0.028(5) 0.011(3) 0.032(5)
O84 0.025(3) 0.030(3) 0.020(3) -0.003(2) 0.009(2) 0.003(2)
O85 0.024(3) 0.014(2) 0.029(3) 0.005(2) 0.005(2) 0.000(2)
O86 0.037(3) 0.021(3) 0.035(3) 0.001(3) 0.011(3) -0.002(2)
O87 0.015(2) 0.062(4) 0.023(3) 0.017(3) 0.008(2) 0.009(3)
O88 0.015(2) 0.021(2) 0.016(2) 0.002(2) 0.0075(19) 0.0014(18)
O89 0.016(2) 0.022(2) 0.012(2) -0.003(2) 0.0049(19) -0.0033(19)
O90 0.015(2) 0.018(2) 0.023(3) -0.002(2) 0.007(2) -0.0007(18)
O91 0.017(2) 0.045(4) 0.027(3) -0.013(3) 0.003(2) 0.009(2)
O92 0.022(3) 0.034(3) 0.026(3) -0.005(3) 0.005(2) 0.006(2)
O93 0.023(2) 0.012(2) 0.018(3) 0.0023(19) 0.007(2) 0.0014(18)
O94 0.022(2) 0.028(3) 0.014(3) 0.005(2) 0.003(2) -0.001(2)
O95 0.017(2) 0.021(2) 0.012(2) -0.001(2) 0.0042(19) -0.0028(19)
O96 0.022(2) 0.024(3) 0.012(2) -0.004(2) 0.005(2) -0.009(2)
O97 0.028(3) 0.117(8) 0.060(5) -0.043(6) 0.014(4) 0.001(4)
O98 0.042(4) 0.055(4) 0.029(3) -0.007(3) 0.020(3) 0.009(3)
O102 0.036(3) 0.018(3) 0.035(3) 0.002(2) 0.020(3) 0.002(2)
O103 0.020(2) 0.023(3) 0.024(3) -0.002(2) 0.002(2) 0.004(2)
O110 0.028(3) 0.024(3) 0.041(4) 0.011(3) 0.013(3) -0.006(2)
O111 0.027(3) 0.032(3) 0.031(3) 0.008(3) 0.010(2) -0.004(2)
O112 0.024(2) 0.017(2) 0.026(3) -0.003(2) 0.007(2) -0.001(2)
O113 0.015(2) 0.015(2) 0.015(2) -0.0015(19) 0.0029(18) 0.0013(17)
O114 0.033(3) 0.020(2) 0.017(3) 0.004(2) 0.010(2) -0.001(2)
O115 0.033(3) 0.031(3) 0.022(3) -0.009(2) 0.015(2) -0.010(2)
C44 0.007(3) 0.012(3) 0.009(3) -0.001(2) 0.001(2) 0.002(2)
O104 0.019(2) 0.039(3) 0.022(3) -0.007(3) 0.006(2) -0.001(2)
O105 0.020(2) 0.036(3) 0.016(3) 0.004(2) 0.002(2) -0.002(2)
O78 0.045(3) 0.021(3) 0.024(3) 0.006(2) 0.011(3) -0.003(2)
O106 0.097(8) 0.083(8) 0.101(9) 0.001(7) 0.051(7) 0.015(6)
O82 0.071(5) 0.035(4) 0.031(4) 0.004(3) 0.016(3) -0.010(3)

loop_
_atom_type_symbol
_atom_type_description
_atom_type_scat_dispersion_real
_atom_type_scat_dispersion_imag
_atom_type_scat_source
C C 0.0181 0.0091 'International Tables Vol C Tables 4.2.6.8 and 6.1.1.4'
Ho Ho -14.9734 3.7046 'International Tables Vol C Tables 4.2.6.8 and 6.1.1.4'
Na Na 0.1353 0.1239 'International Tables Vol C Tables 4.2.6.8 and 6.1.1.4'
O O 0.0492 0.0322 'International Tables Vol C Tables 4.2.6.8 and 6.1.1.4'
P P 0.2955 0.4335 'International Tables Vol C Tables 4.2.6.8 and 6.1.1.4'
W W -5.4734 5.5774 'International Tables Vol C Tables 4.2.6.8 and 6.1.1.4'
H H 0.0000 0.0000 'International Tables Vol C Tables 4.2.6.8 and 6.1.1.4'

loop_
_exptl_crystal_face_index_h
_exptl_crystal_face_index_k
_exptl_crystal_face_index_l
_exptl_crystal_face_perp_dist
_exptl_oxdiff_crystal_face_indexfrac_h
_exptl_oxdiff_crystal_face_indexfrac_k
_exptl_oxdiff_crystal_face_indexfrac_l
_exptl_oxdiff_crystal_face_x
_exptl_oxdiff_crystal_face_y
_exptl_oxdiff_crystal_face_z
-6 -1 -8 0.0377 -6.3565 -1.1526 -8.4490 0.5412 0.7064 0.4561
10 5 -10 0.0216 9.6740 5.4042 -10.3553 0.1744 0.2262 -0.9584
3 -1 12 0.0657 2.8874 -0.7883 12.1816 -0.6045 -0.7886 -0.1122
-10 -5 10 0.0116 -9.7663 -5.4064 10.1407 -0.1626 -0.2108 0.9639
4 0 11 0.0664 3.7995 -0.3121 11.3883 -0.5962 -0.7774 -0.2004
10 5 -10 0.0212 9.9146 5.3857 -9.7796 0.1418 0.1858 -0.9723
-5 -1 -10 0.0372 -5.3155 -0.5277 -9.7893 0.5700 0.7432 0.3503
-3 16 5 0.0207 -3.2157 15.6961 4.7963 0.7256 -0.6881 0.0091
3 -16 -5 0.0191 3.0250 -15.7898 -4.6718 -0.7256 0.6881 0.0088
-2 -16 -1 0.0213 -1.8534 -16.4360 -1.2095 -0.6522 0.6180 0.4390
-9 9 8 0.0248 -9.2407 8.6267 8.0942 0.5528 -0.5249 0.6472
0 16 -3 0.0337 -0.0739 16.4683 -2.9938 0.8927 -0.3155 -0.3217
-6 14 1 0.0309 -5.8751 14.1365 0.7019 0.9207 -0.3258 0.2150

loop_
_geom_angle_atom_site_label_1
_geom_angle_atom_site_label_2
_geom_angle_atom_site_label_3
_geom_angle
_geom_angle_site_symmetry_1
_geom_angle_site_symmetry_3
O60 W1 Na1 130.57(14) . .
O60 W1 O61 89.32(19) . .
O60 W1 O62 83.90(17) . .
O60 W1 O63 88.24(19) . .
O60 W1 O65 157.13(19) . .
O61 W1 Na1 41.27(14) . .
O61 W1 O62 82.23(17) . .
O61 W1 O63 154.43(19) . .
O61 W1 O65 87.04(19) . .
O62 W1 Na1 89.12(11) . .
O63 W1 Na1 135.47(14) . .
O63 W1 O62 72.20(16) . .
O65 W1 Na1 50.21(14) . .
O65 W1 O62 73.24(16) . .
O65 W1 O63 85.41(19) . .
O66 W1 Na1 91.40(16) . .
O66 W1 O60 102.8(2) . .
O66 W1 O61 104.3(2) . .
O66 W1 O62 170.55(18) . .
O66 W1 O63 101.1(2) . .
O66 W1 O65 100.0(2) . .
O7 W2 Na7 149.33(14) . .
O7 W2 O73 79.94(16) . .
O14 W2 Na7 60.03(15) . .
O14 W2 O7 98.1(2) . .
O14 W2 O15 103.0(2) . .
O14 W2 O25 99.6(2) . .
O14 W2 O28 101.0(2) . .
O14 W2 O73 171.52(19) . .
O15 W2 Na7 120.24(14) . .
O15 W2 O7 83.69(18) . .
O15 W2 O25 155.71(19) . .
O15 W2 O73 85.03(18) . .
O25 W2 Na7 78.96(13) . .
O25 W2 O7 84.57(18) . .
O25 W2 O73 72.01(17) . .
O28 W2 Na7 46.39(15) . .
O28 W2 O7 160.88(19) . .
O28 W2 O15 92.33(19) . .
O28 W2 O25 91.84(19) . .
O28 W2 O73 81.09(17) . .
O73 W2 Na7 118.30(11) . .
O40 W3 Na1 136.89(16) . .
O40 W3 O49 93.1(2) . .
O40 W3 O51 93.58(19) . .
O40 W3 O56 162.21(19) . .
O40 W3 O69 81.25(18) . .
O49 W3 Na1 127.81(14) . .
O49 W3 O51 156.29(19) . .
O49 W3 O56 83.00(18) . .
O49 W3 O69 84.94(17) . .
O50 W3 Na1 84.94(16) . .
O50 W3 O40 101.4(2) . .
O50 W3 O49 101.5(2) . .
O50 W3 O51 99.4(2) . .
O50 W3 O56 96.43(19) . .
O50 W3 O69 172.83(19) . .
O51 W3 Na1 43.59(13) . .
O51 W3 O56 83.75(18) . .
O51 W3 O69 73.64(16) . .
O56 W3 Na1 44.87(14) . .
O56 W3 O69 81.12(16) . .
O69 W3 Na1 88.62(11) . .
O12 W4 O72 80.72(17) . .
O21 W4 O12 83.74(19) . .
O21 W4 O72 75.21(18) . .
O22 W4 O12 93.8(2) . .
O22 W4 O21 99.8(2) . .
O22 W4 O23 98.6(2) . .
O22 W4 O30 102.4(2) . .
O22 W4 O72 172.88(18) . .
O23 W4 O12 82.63(18) . .
O23 W4 O21 157.66(19) . .
O23 W4 O72 85.16(17) . .
O30 W4 O12 163.8(2) . .
O30 W4 O21 94.3(2) . .
O30 W4 O23 93.85(19) . .
O30 W4 O72 83.23(18) . .
O41 W5 O47 94.37(19) . .
O41 W5 O49 91.77(19) . .
O41 W5 O57 162.6(2) . .
O41 W5 O70 81.76(18) . .
O47 W5 O57 85.74(18) . .
O47 W5 O70 72.66(17) . .
O48 W5 O41 102.5(2) . .
O48 W5 O47 101.3(2) . .
O48 W5 O49 101.4(2) . .
O48 W5 O57 94.5(2) . .
O48 W5 O70 173.00(19) . .
O49 W5 O47 154.61(19) . .
O49 W5 O57 81.20(18) . .
O49 W5 O70 83.91(17) . .
O57 W5 O70 81.63(16) . .
O43 W6 Na8 45.71(15) . .
O43 W6 O45 92.9(2) . .
O43 W6 O55 93.0(2) . .
O43 W6 O59 161.32(19) . .
O43 W6 O71 80.69(17) . .
O44 W6 Na8 55.17(16) . .
O44 W6 O43 100.5(2) . .
O44 W6 O45 102.2(2) . .
O44 W6 O55 97.5(2) . .
O44 W6 O59 98.23(19) . .
O44 W6 O71 171.06(19) . .
O45 W6 Na8 106.61(14) . .
O45 W6 O55 158.04(18) . .
O45 W6 O59 83.11(19) . .
O45 W6 O71 86.56(17) . .
O55 W6 Na8 92.59(14) . .
O55 W6 O59 84.50(18) . .
O55 W6 O71 73.60(17) . .
O59 W6 Na8 152.72(14) . .
O59 W6 O71 80.85(16) . .
O71 W6 Na8 124.36(12) . .
O9 W7 O74 81.16(16) . .
O15 W7 O9 82.24(18) . .
O15 W7 O17 156.6(2) . .
O15 W7 O74 86.03(17) . .
O16 W7 O9 97.13(19) . .
O16 W7 O15 101.6(2) . .
O16 W7 O17 99.6(2) . .
O16 W7 O27 100.8(2) . .
O16 W7 O74 171.88(18) . .
O17 W7 O9 85.55(18) . .
O17 W7 O74 72.36(17) . .
O27 W7 O9 161.9(2) . .
O27 W7 O15 91.77(19) . .
O27 W7 O17 93.74(19) . .
O27 W7 O74 81.38(18) . .
O42 W8 O45 92.7(2) . .
O42 W8 O47 94.3(2) . .
O42 W8 O58 160.63(19) . .
O42 W8 O70 81.23(18) . .
O45 W8 O47 156.02(19) . .
O45 W8 O58 81.78(18) . .
O45 W8 O70 85.79(17) . .
O46 W8 O42 102.4(2) . .
O46 W8 O45 101.5(2) . .
O46 W8 O47 99.4(2) . .
O46 W8 O58 96.94(19) . .
O46 W8 O70 171.60(19) . .
O47 W8 O58 84.09(18) . .
O47 W8 O70 72.67(17) . .
O58 W8 O70 79.86(17) . .
O58 W9 O62 83.22(17) . .
O58 W9 O63 156.27(19) . .
O58 W9 O64 88.71(19) . .
O59 W9 O58 88.85(19) . .
O59 W9 O62 83.86(17) . .
O59 W9 O63 87.73(19) . .
O59 W9 O64 157.25(19) . .
O63 W9 O62 73.07(16) . .
O63 W9 O64 85.48(19) . .
O64 W9 O62 73.39(17) . .
O67 W9 O58 103.3(2) . .
O67 W9 O59 102.2(2) . .
O67 W9 O62 171.03(17) . .
O67 W9 O63 100.4(2) . .
O67 W9 O64 100.4(2) . .
O11 W10 Na6B 52.6(4) . 2_445
O11 W10 Na6C 72.2(3) . 4_576
O11 W10 O72 80.28(16) . .
O19 W10 Na6B 93.1(4) . 2_445
O19 W10 Na6C 142.9(3) . 4_576
O19 W10 O11 81.63(19) . .
O19 W10 O21 156.03(19) . .
O19 W10 O72 85.13(17) . .
O20 W10 Na6B 44.4(4) . 2_445
O20 W10 Na6C 56.2(3) . 4_576
O20 W10 O11 97.0(2) . .
O20 W10 O19 103.0(2) . .
O20 W10 O21 98.2(2) . .
O20 W10 O31 102.5(2) . .
O20 W10 O72 171.0(2) . .
O21 W10 Na6B 94.1(4) . 2_445
O21 W10 Na6C 47.1(3) . 4_576
O21 W10 O11 84.74(19) . .
O21 W10 O72 73.15(17) . .
O31 W10 Na6B 146.7(4) . 2_445
O31 W10 Na6C 120.6(3) . 4_576
O31 W10 O11 160.5(2) . .
O31 W10 O19 92.2(2) . .
O31 W10 O21 94.2(2) . .
O31 W10 O72 80.78(18) . .
O72 W10 Na6B 132.4(4) . 2_445
O72 W10 Na6C 114.9(3) . 4_576
O10 W11 O74 80.63(16) . .
O17 W11 O10 85.13(18) . .
O17 W11 O74 72.77(17) . .
O18 W11 O10 96.11(19) . .
O18 W11 O17 98.6(2) . .
O18 W11 O19 102.2(2) . .
O18 W11 O26 100.8(2) . .
O18 W11 O74 170.93(19) . .
O19 W11 O10 84.42(19) . .
O19 W11 O17 157.61(19) . .
O19 W11 O74 86.01(17) . .
O26 W11 O10 163.04(19) . .
O26 W11 O17 90.93(19) . .
O26 W11 O19 93.3(2) . .
O26 W11 O74 82.45(17) . .
O38 W12 O53 90.41(19) . .
O38 W12 O55 94.16(19) . .
O38 W12 O60 162.0(2) . .
O38 W12 O71 81.59(18) . .
O53 W12 O60 82.68(18) . .
O53 W12 O71 84.30(17) . .
O54 W12 O38 101.6(2) . .
O54 W12 O53 100.8(2) . .
O54 W12 O55 100.4(2) . .
O54 W12 O60 96.1(2) . .
O54 W12 O71 173.88(18) . .
O55 W12 O53 156.90(19) . .
O55 W12 O60 86.13(18) . .
O55 W12 O71 74.02(17) . .
O60 W12 O71 81.17(17) . .
Na5 W13 Na1 64.95(6) . .
O56 W13 Na1 40.97(14) . .
O56 W13 Na5 104.29(14) . .
O56 W13 O62 83.94(17) . .
O56 W13 O64 157.09(18) . .
O56 W13 O65 87.48(19) . .
O57 W13 Na1 131.24(14) . .
O57 W13 Na5 157.48(14) . .
O57 W13 O56 90.28(19) . .
O57 W13 O62 84.61(17) . .
O57 W13 O64 88.25(19) . .
O57 W13 O65 158.32(18) . .
O62 W13 Na1 89.64(11) . .
O62 W13 Na5 113.55(11) . .
O64 W13 Na1 135.82(15) . .
O64 W13 Na5 84.78(14) . .
O64 W13 O62 73.16(16) . .
O65 W13 Na1 50.37(14) . .
O65 W13 Na5 42.07(13) . .
O65 W13 O62 73.71(16) . .
O65 W13 O64 85.53(19) . .
O68 W13 Na1 89.99(16) . .
O68 W13 Na5 56.26(17) . .
O68 W13 O56 103.1(2) . .
O68 W13 O57 104.1(2) . .
O68 W13 O62 168.54(19) . .
O68 W13 O64 99.4(2) . .
O68 W13 O65 97.4(2) . .
O3 W14 Na6 36.40(19) . 2_445
O3 W14 O5 99.1(2) . .
O3 W14 O6 100.4(2) . .
O3 W14 O10 104.3(2) . .
O3 W14 O11 103.0(2) . .
O3 W14 O13 169.56(19) . .
O5 W14 Na6 111.50(17) . 2_445
O5 W14 O6 84.9(2) . .
O5 W14 O13 73.09(17) . .
O6 W14 Na6 133.85(16) . 2_445
O6 W14 O13 72.31(16) . .
O10 W14 Na6 90.43(17) . 2_445
O10 W14 O5 156.09(18) . .
O10 W14 O6 86.5(2) . .
O10 W14 O13 83.04(17) . .
O11 W14 Na6 69.18(17) . 2_445
O11 W14 O5 90.0(2) . .
O11 W14 O6 156.51(19) . .
O11 W14 O10 89.1(2) . .
O11 W14 O13 84.26(17) . .
O13 W14 Na6 152.77(14) . 2_445
O39 W15 Na1 133.81(15) . .
O39 W15 O51 90.85(19) . .
O39 W15 O53 95.14(19) . .
O39 W15 O61 162.25(19) . .
O39 W15 O69 82.04(18) . .
O51 W15 Na1 43.43(13) . .
O51 W15 O61 82.95(18) . .
O51 W15 O69 73.37(16) . .
O52 W15 Na1 83.51(16) . .
O52 W15 O39 100.4(2) . .
O52 W15 O51 97.7(2) . .
O52 W15 O53 102.2(2) . .
O52 W15 O61 97.0(2) . .
O52 W15 O69 170.85(19) . .
O53 W15 Na1 129.37(14) . .
O53 W15 O51 157.83(19) . .
O53 W15 O61 84.95(18) . .
O53 W15 O69 86.32(18) . .
O61 W15 Na1 44.61(13) . .
O61 W15 O69 80.25(16) . .
O69 W15 Na1 88.48(11) . .
O1 W16 O4 99.3(2) . .
O1 W16 O6 100.1(2) . .
O1 W16 O7 103.6(2) . .
O1 W16 O9 102.4(2) . .
O1 W16 O13 169.73(19) . .
O4 W16 O13 72.85(17) . .
O6 W16 O4 84.8(2) . .
O6 W16 O13 72.94(17) . .
O7 W16 O4 87.94(19) . .
O7 W16 O6 156.00(19) . .
O7 W16 O9 89.49(19) . .
O7 W16 O13 83.06(17) . .
O9 W16 O4 158.07(19) . .
O9 W16 O6 88.7(2) . .
O9 W16 O13 85.22(18) . .
O2 W17 O4 102.0(2) . .
O2 W17 O5 100.2(2) . .
O2 W17 O8 102.2(2) . .
O2 W17 O12 101.1(2) . .
O2 W17 O13 172.44(18) . .
O4 W17 O5 83.87(19) . .
O4 W17 O13 73.21(17) . .
O5 W17 O13 73.74(17) . .
O8 W17 O4 88.65(19) . .
O8 W17 O5 157.37(19) . .
O8 W17 O12 90.45(19) . .
O8 W17 O13 83.66(17) . .
O12 W17 O4 156.6(2) . .
O12 W17 O5 88.07(19) . .
O12 W17 O13 83.40(18) . .
O8 W18 O73 80.72(16) . .
O23 W18 O8 81.99(18) . .
O23 W18 O73 83.84(17) . .
O24 W18 O8 94.1(2) . .
O24 W18 O23 101.2(2) . .
O24 W18 O25 99.6(2) . .
O24 W18 O29 102.3(2) . .
O24 W18 O73 172.32(19) . .
O25 W18 O8 84.45(18) . .
O25 W18 O23 155.90(18) . .
O25 W18 O73 74.35(17) . .
O29 W18 O8 163.47(19) . .
O29 W18 O23 92.8(2) . .
O29 W18 O25 94.6(2) . .
O29 W18 O73 83.14(18) . .
O28 Ho1 Na7 40.41(12) . .
O28 Ho1 O33 76.63(16) . .
O28 Ho1 O36 122.87(15) . .
O28 Ho1 O37 85.59(15) . .
O28 Ho1 C44 105.43(16) . .
O29 Ho1 Na7 83.41(13) . .
O29 Ho1 O28 83.96(16) . .
O29 Ho1 O33 73.32(16) . .
O29 Ho1 O36 85.90(16) . .
O29 Ho1 O37 122.74(16) . .
O29 Ho1 O40 90.55(16) . .
O29 Ho1 C44 105.24(17) . .
O33 Ho1 Na7 37.68(12) . .
O33 Ho1 C44 177.44(18) . .
O36 Ho1 Na7 161.07(11) . .
O36 Ho1 O33 150.27(16) . .
O36 Ho1 O37 54.83(15) . .
O36 Ho1 C44 27.20(17) . .
O37 Ho1 Na7 119.88(11) . .
O37 Ho1 O33 154.89(16) . .
O37 Ho1 C44 27.64(17) . .
O39 Ho1 Na7 74.37(12) . .
O39 Ho1 O28 90.34(16) . .
O39 Ho1 O29 151.40(16) . .
O39 Ho1 O33 78.09(16) . .
O39 Ho1 O36 120.10(16) . .
O39 Ho1 O37 84.51(15) . .
O39 Ho1 O40 82.12(16) . .
O39 Ho1 C44 103.30(17) . .
O40 Ho1 Na7 113.19(12) . .
O40 Ho1 O28 153.42(16) . .
O40 Ho1 O33 76.89(16) . .
O40 Ho1 O36 82.42(15) . .
O40 Ho1 O37 118.71(15) . .
O40 Ho1 C44 101.10(17) . .
C44 Ho1 Na7 144.67(13) . .
O30 Ho2 O32 77.90(16) . .
O30 Ho2 O35 119.50(16) . .
O30 Ho2 O36 83.27(16) . .
O30 Ho2 C44 102.22(17) . .
O31 Ho2 O30 80.87(16) . .
O31 Ho2 O32 76.02(17) . .
O31 Ho2 O35 83.93(16) . .
O31 Ho2 O36 118.36(16) . .
O31 Ho2 O42 90.87(16) . .
O31 Ho2 C44 102.23(17) . .
O32 Ho2 O35 151.11(16) . .
O32 Ho2 O36 154.19(16) . .
O32 Ho2 C44 178.22(17) . .
O35 Ho2 C44 27.48(17) . .
O36 Ho2 O35 54.64(15) . .
O36 Ho2 C44 27.16(17) . .
O41 Ho2 O30 91.52(16) . .
O41 Ho2 O31 153.50(17) . .
O41 Ho2 O32 77.58(16) . .
O41 Ho2 O35 121.41(16) . .
O41 Ho2 O36 85.50(15) . .
O41 Ho2 O42 85.22(16) . .
O41 Ho2 C44 104.19(17) . .
O42 Ho2 O30 154.53(17) . .
O42 Ho2 O32 76.72(17) . .
O42 Ho2 O35 83.10(16) . .
O42 Ho2 O36 121.50(16) . .
O42 Ho2 C44 103.07(17) . .
O26 Ho3 Na8 68.02(12) . .
O26 Ho3 O34 76.90(16) . .
O26 Ho3 O35 83.53(15) . .
O26 Ho3 O37 119.65(15) . .
O26 Ho3 C44 102.45(17) . .
O27 Ho3 Na8 121.65(12) . .
O27 Ho3 O26 84.78(16) . .
O27 Ho3 O34 81.80(16) . .
O27 Ho3 O35 119.27(16) . .
O27 Ho3 O37 81.64(15) . .
O27 Ho3 O38 89.79(16) . .
O27 Ho3 O43 154.66(17) . .
O27 Ho3 C44 101.27(17) . .
O34 Ho3 Na8 43.16(13) . .
O34 Ho3 O35 149.87(16) . .
O34 Ho3 C44 176.83(17) . .
O35 Ho3 Na8 108.06(12) . .
O35 Ho3 C44 27.36(17) . .
O37 Ho3 Na8 156.69(11) . .
O37 Ho3 O34 155.21(16) . .
O37 Ho3 O35 54.85(15) . .
O37 Ho3 C44 27.49(17) . .
O38 Ho3 Na8 92.82(12) . .
O38 Ho3 O26 152.81(16) . .
O38 Ho3 O34 75.96(16) . .
O38 Ho3 O35 121.87(15) . .
O38 Ho3 O37 85.66(15) . .
O38 Ho3 C44 104.74(17) . .
O43 Ho3 Na8 35.22(12) . .
O43 Ho3 O26 90.47(15) . .
O43 Ho3 O34 72.88(16) . .
O43 Ho3 O35 84.73(16) . .
O43 Ho3 O37 121.78(15) . .
O43 Ho3 O38 83.14(16) . .
O43 Ho3 C44 104.07(17) . .
C44 Ho3 Na8 133.69(14) . .
O72 P1 O13 108.1(2) . .
O72 P1 O73 110.6(2) . .
O73 P1 O13 108.7(2) . .
O74 P1 O13 108.3(2) . .
O74 P1 O72 110.3(2) . .
O74 P1 O73 110.8(3) . .
O69 P2 O62 108.3(2) . .
O69 P2 O71 110.1(2) . .
O70 P2 O62 108.5(2) . .
O70 P2 O69 110.5(2) . .
O70 P2 O71 110.7(2) . .
O71 P2 O62 108.6(2) . .
W1 Na1 Na2 127.15(9) . .
W3 Na1 W1 91.32(6) . .
W3 Na1 W13 63.72(5) . .
W3 Na1 W15 58.36(4) . .
W3 Na1 Na2 116.54(8) . .
W13 Na1 W1 56.90(4) . .
W13 Na1 Na2 175.51(9) . .
W15 Na1 W1 63.41(4) . .
W15 Na1 W13 90.89(6) . .
W15 Na1 Na2 92.92(7) . .
O51 Na1 W1 90.20(12) . .
O51 Na1 W3 32.64(11) . .
O51 Na1 W13 89.85(12) . .
O51 Na1 W15 33.35(11) . .
O51 Na1 Na2 92.02(13) . .
O51 Na1 O56 64.14(16) . .
O51 Na1 O61 63.82(16) . .
O51 Na1 O65 106.77(16) . .
O56 Na1 W1 73.51(12) . .
O56 Na1 W3 34.75(11) . .
O56 Na1 W13 29.33(11) . .
O56 Na1 W15 77.04(11) . .
O56 Na1 Na2 150.13(15) . .
O56 Na1 O61 75.09(16) . .
O56 Na1 O65 59.78(15) . .
O61 Na1 W1 29.58(11) . .
O61 Na1 W3 76.23(12) . .
O61 Na1 W13 72.75(12) . .
O61 Na1 W15 34.01(11) . .
O61 Na1 Na2 111.74(14) . .
O61 Na1 O65 59.46(15) . .
O65 Na1 W1 32.53(10) . .
O65 Na1 W3 90.82(11) . .
O65 Na1 W13 32.77(10) . .
O65 Na1 W15 90.29(11) . .
O65 Na1 Na2 149.46(14) . .
O88 Na1 W1 97.79(15) . .
O88 Na1 W3 139.99(16) . .
O88 Na1 W13 89.17(14) . .
O88 Na1 W15 156.87(17) . .
O88 Na1 Na2 88.26(15) . .
O88 Na1 O51 169.7(2) . .
O88 Na1 O56 111.98(19) . .
O88 Na1 O61 125.4(2) . .
O88 Na1 O65 77.44(16) . .
O88 Na1 O89 87.48(19) . .
O88 Na1 O90 87.67(18) . .
O89 Na1 W1 86.61(14) . .
O89 Na1 W3 132.08(15) . .
O89 Na1 W13 142.49(16) . .
O89 Na1 W15 78.49(13) . .
O89 Na1 Na2 41.03(13) . .
O89 Na1 O51 99.45(18) . .
O89 Na1 O56 153.53(19) . .
O89 Na1 O61 79.01(17) . .
O89 Na1 O65 110.61(18) . .
O89 Na1 O90 84.31(19) . .
O90 Na1 W1 169.20(16) . .
O90 Na1 W3 90.43(14) . .
O90 Na1 W13 132.86(16) . .
O90 Na1 W15 108.86(14) . .
O90 Na1 Na2 43.33(14) . .
O90 Na1 O51 85.53(17) . .
O90 Na1 O56 113.14(19) . .
O90 Na1 O61 141.64(19) . .
O90 Na1 O65 158.10(19) . .
O76 Na2 Na1 95.30(15) 2 .
O76 Na2 O84 83.54(19) 2 3_565
O76 Na2 O89 83.70(19) 2 .
O76 Na2 O90 107.01(19) 2 .
O76 Na2 O92 90.0(2) 2 .
O84 Na2 Na1 139.77(17) 3_565 .
O84 Na2 O90 169.4(2) 3_565 .
O89 Na2 Na1 39.12(13) . .
O89 Na2 O84 101.3(2) . 3_565
O89 Na2 O90 79.34(18) . .
O89 Na2 O92 161.7(2) . .
O90 Na2 Na1 40.26(12) . .
O91 Na2 Na1 94.4(2) . .
O91 Na2 O76 156.9(2) . 2
O91 Na2 O84 75.6(2) . 3_565
O91 Na2 O89 90.8(2) . .
O91 Na2 O90 93.9(2) . .
O91 Na2 O92 101.3(2) . .
O92 Na2 Na1 125.12(18) . .
O92 Na2 O84 95.1(2) . 3_565
O92 Na2 O90 86.1(2) . .
Na5 Na3 Na8 116.35(10) 1_455 .
O87 Na3 Na5 36.71(16) 1_455 1_455
O87 Na3 Na8 152.6(2) 1_455 .
O87 Na3 O112 126.2(2) 1_455 .
O87 Na3 O113 91.6(2) 1_455 .
O87 Na3 O114 94.0(2) 1_455 .
O112 Na3 Na5 89.50(16) . 1_455
O112 Na3 Na8 27.89(14) . .
O113 Na3 Na5 88.49(15) . 1_455
O113 Na3 Na8 80.66(14) . .
O113 Na3 O112 86.63(19) . .
O113 Na3 O114 173.4(2) . .
O114 Na3 Na5 98.10(16) . 1_455
O114 Na3 Na8 95.89(16) . .
O114 Na3 O112 92.9(2) . .
O115 Na3 Na5 157.6(2) . 1_455
O115 Na3 Na8 81.39(17) . .
O115 Na3 O87 123.5(2) . 1_455
O115 Na3 O112 109.3(2) . .
O115 Na3 O113 80.8(2) . .
O115 Na3 O114 93.1(2) . .
Na7 Na4 Na6 131.77(18) . .
Na7 Na4 Na6B 153.7(3) . .
Na7 Na4 Na6C 131.9(3) . .
O14 Na4 Na6 159.0(2) . .
O14 Na4 Na6B 147.5(4) . .
O14 Na4 Na6C 159.6(3) . .
O14 Na4 Na7 58.80(13) . .
O94 Na4 Na6 126.7(2) . .
O94 Na4 Na6B 127.3(4) . .
O94 Na4 Na6C 102.0(3) . .
O94 Na4 Na7 44.53(15) . .
O94 Na4 O14 74.1(2) . .
O94 Na4 O98 85.4(2) . .
O94 Na4 O108 84.6(4) . .
O94 Na4 O109 86.8(4) . .
O96 Na4 Na6 102.4(2) . .
O96 Na4 Na6B 125.7(4) . .
O96 Na4 Na6C 127.5(3) . .
O96 Na4 Na7 44.53(15) . .
O96 Na4 O14 72.79(19) . .
O96 Na4 O94 87.9(2) . .
O96 Na4 O98 89.1(2) . .
O96 Na4 O108 161.7(4) . .
O96 Na4 O109 174.0(5) . .
O97 Na4 Na6 41.2(3) . .
O97 Na4 Na6B 42.9(4) . .
O97 Na4 Na6C 67.2(4) . .
O97 Na4 Na7 139.1(3) . .
O97 Na4 O14 117.9(3) . .
O97 Na4 O94 167.9(4) . .
O97 Na4 O96 94.6(3) . .
O97 Na4 O98 82.8(3) . .
O97 Na4 O108 89.4(4) . .
O97 Na4 O109 91.2(4) . .
O98 Na4 Na6 43.47(19) . .
O98 Na4 Na6B 59.6(4) . .
O98 Na4 Na6C 41.8(3) . .
O98 Na4 Na7 94.1(2) . .
O98 Na4 O14 152.9(2) . .
O98 Na4 O108 73.7(4) . .
O108 Na4 Na6C 39.2(4) . .
O108 Na4 Na7 129.0(3) . .
O108 Na4 O14 120.7(4) . .
O109 Na4 Na7 129.7(4) . .
O109 Na4 O14 102.9(5) . .
O109 Na4 O98 93.4(5) . .
W13 Na5 Na1 59.80(6) . .
W13 Na5 Na3 157.05(10) . 1_655
Na1 Na5 Na3 130.54(11) . 1_655
O18 Na5 W13 128.49(17) 1_655 .
O18 Na5 Na1 120.98(15) 1_655 .
O18 Na5 Na3 67.60(14) 1_655 1_655
O18 Na5 O68 98.19(18) 1_655 .
O18 Na5 O87 101.2(2) 1_655 .
O18 Na5 O88 86.95(18) 1_655 .
O65 Na5 W13 33.79(12) . .
O65 Na5 Na1 47.60(13) . .
O65 Na5 Na3 132.58(17) . 1_655
O65 Na5 O18 159.7(2) . 1_655
O65 Na5 O68 63.55(16) . .
O65 Na5 O87 98.1(2) . .
O65 Na5 O88 84.75(18) . .
O68 Na5 W13 30.30(9) . .
O68 Na5 Na1 72.65(12) . .
O68 Na5 Na3 156.44(14) . 1_655
O86 Na5 W13 89.77(18) . .
O86 Na5 Na1 148.04(19) . .
O86 Na5 Na3 74.52(18) . 1_655
O86 Na5 O18 84.6(2) . 1_655
O86 Na5 O65 101.8(2) . .
O86 Na5 O68 85.8(2) . .
O86 Na5 O87 90.1(3) . .
O86 Na5 O88 170.5(2) . .
O87 Na5 W13 130.07(16) . .
O87 Na5 Na1 101.95(18) . .
O87 Na5 Na3 36.10(14) . 1_655
O87 Na5 O68 159.73(19) . .
O87 Na5 O88 95.9(2) . .
O88 Na5 W13 92.07(14) . .
O88 Na5 Na1 37.29(12) . .
O88 Na5 Na3 106.21(15) . 1_655
O88 Na5 O68 91.07(18) . .
W14 Na6 Na11 64.88(11) 2_455 1_565
Na4 Na6 W14 140.0(2) . 2_455
Na4 Na6 Na11 154.2(2) . 1_565
O1B Na6 W14 100.6(4) . 2_455
O1B Na6 Na4 80.8(4) . .
O1B Na6 Na11 103.7(4) . 1_565
O1B Na6 O3 113.3(5) . 2_455
O1B Na6 O68 161.5(5) . 2
O1B Na6 O80 83.9(5) . 1_565
O3 Na6 W14 24.67(12) 2_455 2_455
O3 Na6 Na4 157.5(3) 2_455 .
O3 Na6 Na11 42.92(15) 2_455 1_565
O3 Na6 O68 83.4(3) 2_455 2
O3 Na6 O80 81.8(3) 2_455 1_565
O68 Na6 W14 91.8(2) 2 2_455
O68 Na6 Na4 80.9(2) 2 .
O68 Na6 Na11 93.9(2) 2 1_565
O68 Na6 O80 107.2(3) 2 1_565
O80 Na6 W14 101.4(3) 1_565 2_455
O80 Na6 Na4 118.3(3) 1_565 .
O80 Na6 Na11 39.2(2) 1_565 1_565
O97 Na6 W14 97.7(3) . 2_455
O97 Na6 Na4 42.5(2) . .
O97 Na6 Na11 158.8(3) . 1_565
O97 Na6 O1B 90.8(5) . .
O97 Na6 O3 117.1(3) . 2_455
O97 Na6 O68 73.8(3) . 2
O97 Na6 O80 160.8(4) . 1_565
O97 Na6 O98 85.5(3) . .
O98 Na6 W14 168.1(3) . 2_455
O98 Na6 Na4 45.0(2) . .
O98 Na6 Na11 109.3(3) . 1_565
O98 Na6 O1B 90.9(5) . .
O98 Na6 O3 145.3(3) . 2_455
O98 Na6 O68 78.0(3) . 2
O98 Na6 O80 76.3(3) . 1_565
W10 Na6B Na4 108.7(5) 2_455 .
Na6B Na6B W10 95.5(8) 3_475 2_455
Na6B Na6B Na4 116.9(10) 3_475 .
O11 Na6B W10 34.7(2) 2_455 2_455
O11 Na6B Na4 130.1(7) 2_455 .
O11 Na6B Na6B 102.6(9) 2_455 3_475
O20 Na6B W10 27.3(2) 2_455 2_455
O20 Na6B Na4 89.6(6) 2_455 .
O20 Na6B Na6B 87.4(8) 2_455 3_475
O20 Na6B O11 62.0(5) 2_455 2_455
O97 Na6B W10 79.3(5) . 2_455
O97 Na6B Na4 39.3(4) . .
O97 Na6B Na6B 147.2(12) . 3_475
O97 Na6B O11 91.4(7) . 2_455
O97 Na6B O20 73.2(6) . 2_455
W10 Na6C Na6C 89.2(5) 4_575 3_475
Na4 Na6C W10 127.4(4) . 4_575
Na4 Na6C Na6C 116.1(6) . 3_475
O20 Na6C W10 28.45(16) 4_575 4_575
O20 Na6C Na4 155.5(5) 4_575 .
O20 Na6C Na6C 71.7(5) 4_575 3_475
O21 Na6C W10 31.6(2) 4_575 4_575
O21 Na6C Na4 100.8(5) 4_575 .
O21 Na6C Na6C 118.8(7) 4_575 3_475
O21 Na6C O20 57.6(3) 4_575 4_575
O80 Na6C W10 79.8(5) 1_565 4_575
O80 Na6C Na4 122.6(6) 1_565 .
O80 Na6C Na6C 113.0(7) 1_565 3_475
O80 Na6C O20 68.4(5) 1_565 4_575
O80 Na6C O21 79.2(5) 1_565 4_575
O98 Na6C W10 110.6(5) . 4_575
O98 Na6C Na4 44.7(3) . .
O98 Na6C Na6C 158.3(8) . 3_475
O98 Na6C O20 130.0(6) . 4_575
O98 Na6C O21 79.5(5) . 4_575
O98 Na6C O80 80.3(6) . 1_565
O108 Na6C W10 95.0(6) . 4_575
O108 Na6C Na4 45.3(5) . .
O108 Na6C Na6C 88.4(7) . 3_475
O108 Na6C O20 115.7(7) . 4_575
O108 Na6C O21 85.1(6) . 4_575
O108 Na6C O80 157.8(8) . 1_565
O108 Na6C O98 81.4(6) . .
W2 Na7 Ho1 62.34(4) . .
W2 Na7 Na10 155.42(10) . 2
Na4 Na7 W2 75.95(10) . .
Na4 Na7 Ho1 136.57(11) . .
Na4 Na7 Na10 127.79(12) . 2
Na10 Na7 Ho1 95.24(8) 2 .
O28 Na7 W2 30.60(10) . .
O28 Na7 Ho1 34.79(10) . .
O28 Na7 Na4 106.25(15) . .
O28 Na7 Na10 124.88(14) . 2
O33 Na7 W2 93.20(13) . .
O33 Na7 Ho1 37.81(11) . .
O33 Na7 Na4 143.67(16) . .
O33 Na7 Na10 71.06(13) . 2
O33 Na7 O28 71.27(16) . .
O93 Na7 W2 117.31(15) . .
O93 Na7 Ho1 78.75(14) . .
O93 Na7 Na4 135.00(17) . .
O93 Na7 Na10 43.25(13) . 2
O93 Na7 O28 92.20(18) . .
O93 Na7 O33 80.91(18) . .
O93 Na7 O94 89.8(2) . .
O93 Na7 O95 83.40(19) . .
O93 Na7 O96 168.0(2) . .
O94 Na7 W2 96.26(15) . .
O94 Na7 Ho1 145.76(17) . .
O94 Na7 Na4 45.17(15) . .
O94 Na7 Na10 98.18(16) . 2
O94 Na7 O28 115.23(19) . .
O94 Na7 O33 169.0(2) . .
O94 Na7 O95 84.50(19) . .
O95 Na7 W2 159.24(16) . .
O95 Na7 Ho1 125.27(15) . .
O95 Na7 Na4 90.43(16) . .
O95 Na7 Na10 42.93(13) . 2
O95 Na7 O28 159.8(2) . .
O95 Na7 O33 88.60(18) . .
O96 Na7 W2 74.66(14) . .
O96 Na7 Ho1 108.41(15) . .
O96 Na7 Na4 45.04(15) . .
O96 Na7 Na10 125.23(16) . 2
O96 Na7 O28 99.06(18) . .
O96 Na7 O33 98.77(19) . .
O96 Na7 O94 89.1(2) . .
O96 Na7 O95 84.62(19) . .
W6 Na8 Ho3 63.59(5) . .
W6 Na8 Na3 152.71(11) . .
Ho3 Na8 Na3 90.26(8) . .
O34 Na8 W6 88.75(12) . .
O34 Na8 Ho3 38.29(10) . .
O34 Na8 Na3 64.61(12) . .
O34 Na8 O44 114.22(17) . .
O43 Na8 W6 32.48(11) . .
O43 Na8 Ho3 32.62(11) . .
O43 Na8 Na3 122.70(16) . .
O43 Na8 O34 66.07(16) . .
O43 Na8 O44 63.75(16) . .
O44 Na8 W6 31.50(10) . .
O44 Na8 Ho3 95.00(12) . .
O44 Na8 Na3 168.17(16) . .
O110 Na8 W6 82.81(15) . .
O110 Na8 Ho3 108.02(18) . .
O110 Na8 Na3 114.63(17) . .
O110 Na8 O34 143.4(2) . .
O110 Na8 O43 89.5(2) . .
O110 Na8 O44 73.76(19) . .
O111 Na8 W6 119.31(18) . .
O111 Na8 Ho3 128.65(19) . .
O111 Na8 Na3 70.01(16) . .
O111 Na8 O34 91.8(2) . .
O111 Na8 O43 138.2(2) . .
O111 Na8 O44 98.5(2) . .
O111 Na8 O110 123.3(2) . .
O111 Na8 O112 94.5(2) . .
O112 Na8 W6 143.72(18) . .
O112 Na8 Ho3 85.64(16) . .
O112 Na8 Na3 28.32(15) . .
O112 Na8 O34 76.53(19) . .
O112 Na8 O43 112.6(2) . .
O112 Na8 O44 162.7(2) . .
O112 Na8 O110 89.6(2) . .
O1A Na9 Na11 41.85(15) . .
O1A Na9 O79 83.6(2) . .
O1A Na9 O84 101.8(2) . .
O1A Na9 O85 83.9(2) . .
O44 Na9 Na11 124.04(16) . .
O44 Na9 O1A 160.8(2) . .
O44 Na9 O79 84.64(19) . .
O44 Na9 O84 88.21(19) . .
O44 Na9 O85 80.68(19) . .
O79 Na9 Na11 41.80(14) . .
O83 Na9 Na11 107.0(3) . .
O83 Na9 O1A 106.5(4) . .
O83 Na9 O44 89.6(3) . .
O83 Na9 O79 95.6(3) . .
O83 Na9 O84 90.1(3) . .
O83 Na9 O85 169.2(4) . .
O84 Na9 Na11 142.48(17) . .
O84 Na9 O79 170.8(2) . .
O85 Na9 Na11 82.54(15) . .
O85 Na9 O79 88.3(2) . .
O85 Na9 O84 84.9(2) . .
O46 Na10 Na7 120.24(14) . 2_545
O75 Na10 Na7 89.24(15) . 2_545
O75 Na10 O46 78.14(18) . .
O75 Na10 O76 86.8(2) . .
O75 Na10 O93 91.34(19) . 2_545
O75 Na10 O95 104.7(2) . 2_545
O76 Na10 Na7 136.40(17) . 2_545
O76 Na10 O46 101.32(19) . .
O76 Na10 O93 95.6(2) . 2_545
O76 Na10 O95 167.7(2) . 2_545
O77 Na10 Na7 103.11(18) . 2_545
O77 Na10 O46 98.8(2) . .
O77 Na10 O75 166.9(2) . .
O77 Na10 O76 81.3(2) . .
O77 Na10 O93 95.2(2) . 2_545
O77 Na10 O95 87.6(2) . 2_545
O93 Na10 Na7 41.03(13) 2_545 2_545
O93 Na10 O46 159.4(2) 2_545 .
O95 Na10 Na7 41.74(13) 2_545 2_545
O95 Na10 O46 85.42(17) 2_545 .
O95 Na10 O93 80.15(18) 2_545 2_545
Na9 Na11 Na6 164.07(16) . 1_545
O1A Na11 Na6 139.9(2) . 1_545
O1A Na11 Na9 41.77(15) . .
O1A Na11 O3 175.5(2) . 2_445
O1A Na11 O50 80.6(2) . 2_545
O1A Na11 O81 79.6(3) . .
O3 Na11 Na6 42.34(15) 2_445 1_545
O3 Na11 Na9 134.65(16) 2_445 .
O3 Na11 O81 97.1(3) 2_445 .
O50 Na11 Na6 114.91(19) 2_545 1_545
O50 Na11 Na9 80.70(14) 2_545 .
O50 Na11 O3 102.0(2) 2_545 2_445
O50 Na11 O81 157.2(3) 2_545 .
O79 Na11 Na6 126.76(19) . 1_545
O79 Na11 Na9 46.18(15) . .
O79 Na11 O1A 87.8(2) . .
O79 Na11 O3 88.48(19) . 2_445
O79 Na11 O50 89.8(2) . 2_545
O79 Na11 O81 78.5(3) . .
O80 Na11 Na6 43.9(3) . 1_545
O80 Na11 Na9 132.2(3) . .
O80 Na11 O1A 96.0(3) . .
O80 Na11 O3 86.0(3) . 2_445
O80 Na11 O50 120.2(3) . 2_545
O80 Na11 O79 150.0(3) . .
O80 Na11 O81 73.1(4) . .
O81 Na11 Na9 77.1(3) . .
Na9 O1A Na11 96.4(2) . .
O1B O1B Na6 127.0(16) 3_475 .
W14 O3 Na6 118.9(3) . 2_445
W14 O3 Na11 134.4(3) . 2_455
Na6 O3 Na11 94.7(2) 2_445 2_455
W16 O4 W17 122.4(2) . .
W14 O5 W17 122.1(2) . .
W16 O6 W14 123.7(2) . .
W16 O7 W2 149.7(3) . .
W17 O8 W18 149.5(3) . .
W16 O9 W7 148.8(2) . .
W14 O10 W11 148.2(2) . .
W10 O11 Na6B 92.7(4) . 2_445
W14 O11 W10 151.0(3) . .
W14 O11 Na6B 104.8(5) . 2_445
W17 O12 W4 148.5(3) . .
W16 O13 W14 91.07(14) . .
W17 O13 W14 91.03(15) . .
W17 O13 W16 91.51(15) . .
P1 O13 W14 124.2(2) . .
P1 O13 W16 124.5(3) . .
P1 O13 W17 124.5(2) . .
W2 O14 Na4 145.5(3) . .
W2 O15 W7 155.7(3) . .
W7 O17 W11 123.8(2) . .
W11 O18 Na5 135.2(2) . 1_455
W11 O19 W10 155.2(3) . .
W10 O20 Na6B 108.3(5) . 2_445
W10 O20 Na6C 95.3(4) . 4_576
W4 O21 W10 120.6(2) . .
W4 O21 Na6C 135.1(4) . 4_576
W10 O21 Na6C 101.4(4) . 4_576
W4 O23 W18 156.9(2) . .
W18 O25 W2 123.3(2) . .
W11 O26 Ho3 138.1(2) . .
W7 O27 Ho3 138.9(2) . .
W2 O28 Ho1 136.8(2) . .
W2 O28 Na7 103.0(2) . .
Ho1 O28 Na7 104.80(17) . .
W18 O29 Ho1 136.0(2) . .
W4 O30 Ho2 138.7(2) . .
W10 O31 Ho2 141.8(2) . .
Na7 O33 Ho1 104.51(18) . .
Ho3 O34 Na8 98.54(18) . .
Ho3 O35 Ho2 174.8(2) . .
C44 O35 Ho2 92.1(4) . .
C44 O35 Ho3 93.0(4) . .
Ho1 O36 Ho2 174.5(2) . .
C44 O36 Ho1 92.7(4) . .
C44 O36 Ho2 92.8(4) . .
Ho3 O37 Ho1 174.9(2) . .
C44 O37 Ho1 92.1(4) . .
C44 O37 Ho3 93.0(3) . .
W12 O38 Ho3 137.6(2) . .
W15 O39 Ho1 140.2(2) . .
W3 O40 Ho1 139.7(2) . .
W5 O41 Ho2 137.8(3) . .
W8 O42 Ho2 137.4(2) . .
W6 O43 Ho3 139.0(2) . .
W6 O43 Na8 101.8(2) . .
Ho3 O43 Na8 112.16(19) . .
W6 O44 Na8 93.34(19) . .
W6 O44 Na9 137.9(2) . .
Na9 O44 Na8 121.0(2) . .
W6 O45 W8 155.2(3) . .
W8 O46 Na10 131.7(2) . .
W5 O47 W8 123.9(2) . .
W3 O49 W5 158.1(3) . .
W3 O50 Na11 131.0(3) . 2
W3 O51 W15 121.0(2) . .
W3 O51 Na1 103.77(19) . .
W15 O51 Na1 103.22(19) . .
W15 O53 W12 154.7(3) . .
W12 O55 W6 121.9(2) . .
W3 O56 Na1 100.37(19) . .
W13 O56 W3 147.8(2) . .
W13 O56 Na1 109.7(2) . .
W13 O57 W5 149.0(2) . .
W9 O58 W8 150.4(3) . .
W9 O59 W6 149.4(3) . .
W1 O60 W12 151.1(3) . .
W1 O61 W15 148.4(2) . .
W1 O61 Na1 109.1(2) . .
W15 O61 Na1 101.38(19) . .
W9 O62 W1 90.61(14) . .
W13 O62 W1 90.66(13) . .
W13 O62 W9 91.01(14) . .
P2 O62 W1 124.3(2) . .
P2 O62 W9 124.6(2) . .
P2 O62 W13 125.3(2) . .
W9 O63 W1 124.1(2) . .
W9 O64 W13 122.4(2) . .
W1 O65 W13 122.4(2) . .
W1 O65 Na1 97.26(18) . .
W1 O65 Na5 130.1(2) . .
W13 O65 Na1 96.87(18) . .
W13 O65 Na5 104.1(2) . .
Na5 O65 Na1 93.69(17) . .
W13 O68 Na5 93.4(2) . .
W13 O68 Na6 134.9(3) . 2_545
Na6 O68 Na5 130.4(2) 2_545 .
W15 O69 W3 90.95(15) . .
P2 O69 W3 127.3(2) . .
P2 O69 W15 127.3(2) . .
W8 O70 W5 89.68(15) . .
P2 O70 W5 127.6(2) . .
P2 O70 W8 127.8(2) . .
W6 O71 W12 89.55(15) . .
P2 O71 W6 127.1(2) . .
P2 O71 W12 128.4(2) . .
W4 O72 W10 89.46(15) . .
P1 O72 W4 128.5(2) . .
P1 O72 W10 128.6(2) . .
W18 O73 W2 89.44(14) . .
P1 O73 W2 126.7(2) . .
P1 O73 W18 128.1(3) . .
W11 O74 W7 90.34(14) . .
P1 O74 W7 127.6(2) . .
P1 O74 W11 128.1(2) . .
Na2 O76 Na10 127.3(3) 2_545 .
Na11 O79 Na9 92.0(2) . .
Na11 O80 Na6 96.9(4) . 1_545
Na11 O80 Na6C 132.7(5) . 1_545
Na9 O84 Na2 127.7(2) . 3_565
Na3 O87 Na5 107.2(2) 1_655 .
Na1 O88 Na5 103.9(2) . .
Na1 O89 Na2 99.8(2) . .
Na1 O90 Na2 96.4(2) . .
Na7 O93 Na10 95.7(2) . 2
Na7 O94 Na4 90.3(2) . .
Na7 O95 Na10 95.3(2) . 2
Na7 O96 Na4 90.4(2) . .
Na4 O97 Na6B 97.8(6) . .
Na6 O97 Na4 96.2(4) . .
Na6 O98 Na4 91.6(3) . .
Na6C O98 Na4 93.5(4) . .
Na6C O108 Na4 95.5(7) . .
Na8 O112 Na3 123.8(3) . .
Ho1 C44 Ho2 120.2(2) . .
Ho1 C44 Ho3 119.8(2) . .
Ho2 C44 Ho3 120.1(2) . .
O35 C44 Ho1 179.4(5) . .
O35 C44 Ho2 60.4(3) . .
O35 C44 Ho3 59.7(3) . .
O35 C44 O37 119.2(6) . .
O36 C44 Ho1 60.1(3) . .
O36 C44 Ho2 60.1(3) . .
O36 C44 Ho3 179.8(5) . .
O36 C44 O35 120.4(6) . .
O36 C44 O37 120.4(6) . .
O37 C44 Ho1 60.2(3) . .
O37 C44 Ho2 179.4(5) . .
O37 C44 Ho3 59.5(3) . .

loop_
_geom_bond_atom_site_label_1
_geom_bond_atom_site_label_2
_geom_bond_distance
_geom_bond_site_symmetry_2
W1 Na1 3.585(3) .
W1 O60 1.865(4) .
W1 O61 1.874(5) .
W1 O62 2.412(4) .
W1 O63 1.944(4) .
W1 O65 1.943(4) .
W1 O66 1.713(5) .
W2 Na7 3.488(3) .
W2 O7 1.992(4) .
W2 O14 1.725(5) .
W2 O15 1.889(5) .
W2 O25 1.939(5) .
W2 O28 1.823(4) .
W2 O73 2.441(5) .
W3 Na1 3.476(3) .
W3 O40 1.804(4) .
W3 O49 1.877(4) .
W3 O50 1.724(5) .
W3 O51 1.930(4) .
W3 O56 2.014(4) .
W3 O69 2.392(4) .
W4 O12 2.034(4) .
W4 O21 1.915(5) .
W4 O22 1.734(5) .
W4 O23 1.894(5) .
W4 O30 1.795(4) .
W4 O72 2.330(4) .
W5 O41 1.784(4) .
W5 O47 1.915(5) .
W5 O48 1.731(5) .
W5 O49 1.909(4) .
W5 O57 2.036(4) .
W5 O70 2.409(4) .
W6 Na8 3.286(3) .
W6 O43 1.802(4) .
W6 O44 1.719(5) .
W6 O45 1.894(5) .
W6 O55 1.939(5) .
W6 O59 2.005(4) .
W6 O71 2.385(4) .
W7 O9 2.009(4) .
W7 O15 1.909(5) .
W7 O16 1.715(5) .
W7 O17 1.921(4) .
W7 O27 1.805(4) .
W7 O74 2.419(4) .
W8 O42 1.796(4) .
W8 O45 1.899(5) .
W8 O46 1.730(4) .
W8 O47 1.928(5) .
W8 O58 2.023(4) .
W8 O70 2.400(4) .
W9 O58 1.865(5) .
W9 O59 1.857(4) .
W9 O62 2.391(4) .
W9 O63 1.921(4) .
W9 O64 1.934(4) .
W9 O67 1.739(5) .
W10 Na6B 3.57(2) 2_445
W10 Na6C 3.604(15) 4_576
W10 O11 2.033(4) .
W10 O19 1.905(5) .
W10 O20 1.724(5) .
W10 O21 1.925(5) .
W10 O31 1.788(4) .
W10 O72 2.409(4) .
W11 O10 1.990(4) .
W11 O17 1.943(5) .
W11 O18 1.713(4) .
W11 O19 1.890(5) .
W11 O26 1.815(4) .
W11 O74 2.388(4) .
W12 O38 1.810(4) .
W12 O53 1.926(5) .
W12 O54 1.730(5) .
W12 O55 1.908(4) .
W12 O60 1.982(4) .
W12 O71 2.389(4) .
W13 Na1 3.580(3) .
W13 Na5 3.403(3) .
W13 O56 1.862(5) .
W13 O57 1.852(4) .
W13 O62 2.387(4) .
W13 O64 1.954(5) .
W13 O65 1.952(5) .
W13 O68 1.720(4) .
W14 Na6 3.620(6) 2_445
W14 O3 1.726(4) .
W14 O5 1.940(5) .
W14 O6 1.949(5) .
W14 O10 1.886(4) .
W14 O11 1.844(5) .
W14 O13 2.410(4) .
W15 Na1 3.494(2) .
W15 O39 1.811(4) .
W15 O51 1.973(4) .
W15 O52 1.715(5) .
W15 O53 1.869(5) .
W15 O61 1.994(4) .
W15 O69 2.374(4) .
W16 O1 1.711(5) .
W16 O4 1.943(5) .
W16 O6 1.937(5) .
W16 O7 1.862(4) .
W16 O9 1.880(5) .
W16 O13 2.391(4) .
W17 O2 1.749(5) .
W17 O4 1.950(5) .
W17 O5 1.958(4) .
W17 O8 1.841(4) .
W17 O12 1.849(5) .
W17 O13 2.370(4) .
W18 O8 2.037(4) .
W18 O23 1.908(5) .
W18 O24 1.738(5) .
W18 O25 1.905(5) .
W18 O29 1.786(4) .
W18 O73 2.366(4) .
Ho1 Na7 3.866(3) .
Ho1 O28 2.282(4) .
Ho1 O29 2.245(5) .
Ho1 O33 2.448(5) .
Ho1 O36 2.417(5) .
Ho1 O37 2.419(4) .
Ho1 O39 2.232(4) .
Ho1 O40 2.263(4) .
Ho1 C44 2.785(6) .
Ho2 O30 2.270(5) .
Ho2 O31 2.249(4) .
Ho2 O32 2.380(5) .
Ho2 O35 2.425(5) .
Ho2 O36 2.419(5) .
Ho2 O41 2.242(4) .
Ho2 O42 2.265(4) .
Ho2 C44 2.788(6) .
Ho3 Na8 3.859(3) .
Ho3 O26 2.266(4) .
Ho3 O27 2.239(4) .
Ho3 O34 2.418(4) .
Ho3 O35 2.418(5) .
Ho3 O37 2.414(4) .
Ho3 O38 2.247(4) .
Ho3 O43 2.246(4) .
Ho3 C44 2.797(6) .
P1 O13 1.572(4) .
P1 O72 1.536(5) .
P1 O73 1.543(4) .
P1 O74 1.529(5) .
P2 O62 1.559(4) .
P2 O69 1.541(4) .
P2 O70 1.541(5) .
P2 O71 1.548(4) .
Na1 Na2 3.710(4) .
Na1 O51 2.467(5) .
Na1 O56 2.493(5) .
Na1 O61 2.503(5) .
Na1 O65 2.777(5) .
Na1 O88 2.341(5) .
Na1 O89 2.376(6) .
Na1 O90 2.413(6) .
Na2 O76 2.380(6) 2
Na2 O84 2.529(6) 3_565
Na2 O89 2.472(6) .
Na2 O90 2.562(6) .
Na2 O91 2.317(6) .
Na2 O92 2.476(7) .
Na3 Na5 3.801(4) 1_455
Na3 Na8 4.190(4) .
Na3 O87 2.344(6) 1_455
Na3 O112 2.392(6) .
Na3 O113 2.346(5) .
Na3 O114 2.352(6) .
Na3 O115 2.328(6) .
Na4 Na6 3.467(7) .
Na4 Na6B 3.69(2) .
Na4 Na6C 3.479(16) .
Na4 Na7 3.359(5) .
Na4 O14 2.678(7) .
Na4 O94 2.382(7) .
Na4 O96 2.377(6) .
Na4 O97 2.357(9) .
Na4 O98 2.451(9) .
Na4 O108 2.483(15) .
Na4 O109 2.405(16) .
Na5 Na3 3.801(4) 1_655
Na5 O18 2.364(5) 1_655
Na5 O65 2.351(5) .
Na5 O68 2.835(6) .
Na5 O86 2.277(6) .
Na5 O87 2.378(7) .
Na5 O88 2.425(6) .
Na6 W14 3.620(6) 2_455
Na6 Na11 3.632(7) 1_565
Na6 O1B 2.429(18) .
Na6 O3 2.455(8) 2_455
Na6 O68 2.471(8) 2
Na6 O80 2.538(12) 1_565
Na6 O97 2.300(13) .
Na6 O98 2.386(9) .
Na6B W10 3.57(2) 2_455
Na6B Na6B 3.14(4) 3_475
Na6B O11 2.84(2) 2_455
Na6B O20 2.63(2) 2_455
Na6B O97 2.53(2) .
Na6C W10 3.604(15) 4_575
Na6C Na6C 3.72(3) 3_475
Na6C O20 3.009(16) 4_575
Na6C O21 2.691(15) 4_575
Na6C O80 2.396(17) 1_565
Na6C O98 2.324(16) .
Na6C O108 2.21(2) .
Na7 Na10 3.556(4) 2
Na7 O28 2.592(5) .
Na7 O33 2.441(5) .
Na7 O93 2.346(6) .
Na7 O94 2.355(6) .
Na7 O95 2.377(5) .
Na7 O96 2.355(6) .
Na8 O34 2.669(6) .
Na8 O43 2.403(5) .
Na8 O44 2.701(5) .
Na8 O110 2.382(7) .
Na8 O111 2.348(7) .
Na8 O112 2.358(6) .
Na9 Na11 3.545(4) .
Na9 O1A 2.376(6) .
Na9 O44 2.368(5) .
Na9 O79 2.559(6) .
Na9 O83 2.341(8) .
Na9 O84 2.525(6) .
Na9 O85 2.422(6) .
Na10 Na7 3.555(4) 2_545
Na10 O46 2.505(5) .
Na10 O75 2.346(6) .
Na10 O76 2.390(6) .
Na10 O77 2.286(7) .
Na10 O93 2.448(6) 2_545
Na10 O95 2.432(6) 2_545
Na11 Na6 3.632(7) 1_545
Na11 O1A 2.379(6) .
Na11 O3 2.481(5) 2_445
Na11 O50 2.440(6) 2_545
Na11 O79 2.364(6) .
Na11 O80 2.311(9) .
Na11 O81 2.572(13) .
O1B O1B 1.46(3) 3_475
O3 Na6 2.455(8) 2_445
O3 Na11 2.482(5) 2_455
O11 Na6B 2.84(2) 2_445
O18 Na5 2.364(5) 1_455
O20 Na6B 2.63(2) 2_445
O20 Na6C 3.009(16) 4_576
O21 Na6C 2.691(15) 4_576
O35 C44 1.287(8) .
O36 C44 1.274(8) .
O37 C44 1.293(8) .
O50 Na11 2.440(6) 2
O68 Na6 2.471(8) 2_545
O76 Na2 2.380(6) 2_545
O80 Na6 2.538(12) 1_545
O80 Na6C 2.396(17) 1_545
O84 Na2 2.529(6) 3_565
O87 Na3 2.344(6) 1_655
O93 Na10 2.448(6) 2
O95 Na10 2.432(6) 2

loop_
_geom_torsion_atom_site_label_1
_geom_torsion_atom_site_label_2
_geom_torsion_atom_site_label_3
_geom_torsion_atom_site_label_4
_geom_torsion
_geom_torsion_site_symmetry_1
_geom_torsion_site_symmetry_4
Ho1 O36 C44 Ho2 179.2(2) . .
Ho1 O36 C44 O35 179.9(5) . .
Ho1 O36 C44 O37 -0.4(6) . .
Ho1 O37 C44 Ho3 -179.5(2) . .
Ho1 O37 C44 O35 -179.9(5) . .
Ho1 O37 C44 O36 0.4(6) . .
Ho2 O35 C44 Ho3 179.2(2) . .
Ho2 O35 C44 O36 -0.7(6) . .
Ho2 O35 C44 O37 179.5(5) . .
Ho2 O36 C44 Ho1 -179.2(2) . .
Ho2 O36 C44 O35 0.7(6) . .
Ho2 O36 C44 O37 -179.5(5) . .
Ho3 O35 C44 Ho2 -179.2(2) . .
Ho3 O35 C44 O36 -179.9(5) . .
Ho3 O35 C44 O37 0.4(5) . .
Ho3 O37 C44 Ho1 179.5(2) . .
Ho3 O37 C44 O35 -0.4(5) . .
Ho3 O37 C44 O36 179.9(5) . .
Na1 W1 O60 W12 -23.7(6) . .
Na1 W1 O61 W15 -164.2(6) . .
Na1 W3 O40 Ho1 58.2(5) . .
Na1 W3 O49 W5 -47.5(7) . .
Na1 W3 O50 Na11 -96.5(3) . 2
Na1 W13 O56 W3 158.3(6) . .
Na1 W13 O57 W5 26.7(6) . .
Na1 W13 O68 Na5 -59.40(13) . .
Na1 W13 O68 Na6 108.0(4) . 2_545
Na1 W15 O39 Ho1 -66.9(4) . .
Na1 W15 O53 W12 44.6(7) . .
Na5 W13 O56 W3 174.6(4) . .
Na5 W13 O56 Na1 16.3(2) . .
Na5 W13 O57 W5 156.8(2) . .
Na5 W13 O68 Na6 167.4(5) . 2_545
Na6 W14 O3 Na11 132.3(5) 2_445 2_455
Na6 W14 O10 W11 -88.8(5) 2_445 .
Na6 W14 O11 W10 114.5(5) 2_445 .
Na6B W10 O31 Ho2 -157.6(7) 2_445 .
Na6C W10 O31 Ho2 -94.9(5) 4_576 .
Na7 W2 O14 Na4 -57.3(4) . .
Na7 W2 O15 W7 157.7(5) . .
Na7 W2 O28 Ho1 129.0(4) . .
Na8 W6 O43 Ho3 -146.0(5) . .
Na8 W6 O44 Na9 146.5(5) . .
Na8 W6 O45 W8 -158.7(6) . .
O1 W16 O7 W2 -121.1(5) . .
O1 W16 O9 W7 129.1(5) . .
O2 W17 O8 W18 123.1(5) . .
O2 W17 O12 W4 -124.4(5) . .
O3 W14 O10 W11 -122.9(5) . .
O3 W14 O11 W10 128.2(5) . .
O3 W14 O11 Na6B 2.9(5) . 2_445
O4 W16 O7 W2 139.8(5) . .
O4 W16 O9 W7 -58.0(8) . .
O4 W17 O8 W18 -134.9(5) . .
O4 W17 O12 W4 65.8(8) . .
O5 W14 O3 Na6 -114.0(3) . 2_445
O5 W14 O3 Na11 18.3(4) . 2_455
O5 W14 O10 W11 68.3(7) . .
O5 W14 O11 W10 -132.4(5) . .
O5 W14 O11 Na6B 102.3(5) . 2_445
O5 W17 O8 W18 -64.4(8) . .
O5 W17 O12 W4 135.6(5) . .
O6 W14 O3 Na6 159.5(3) . 2_445
O6 W14 O3 Na11 -68.1(4) . 2_455
O6 W14 O10 W11 137.3(5) . .
O6 W14 O11 W10 -55.4(8) . .
O6 W14 O11 Na6B 179.3(6) . 2_445
O6 W16 O7 W2 67.4(8) . .
O6 W16 O9 W7 -130.8(5) . .
O7 W2 O14 Na4 99.7(4) . .
O7 W2 O15 W7 -42.7(6) . .
O7 W2 O28 Ho1 -22.5(8) . .
O7 W2 O28 Na7 -151.5(5) . .
O7 W16 O9 W7 25.3(5) . .
O8 W17 O12 W4 -21.8(5) . .
O8 W18 O29 Ho1 29.4(9) . .
O9 W7 O27 Ho3 38.7(8) . .
O9 W16 O7 W2 -18.4(5) . .
O10 W11 O18 Na5 36.0(4) . 1_455
O10 W11 O19 W10 -44.5(6) . .
O10 W11 O26 Ho3 -21.1(9) . .
O10 W14 O3 Na6 70.5(3) . 2_445
O10 W14 O3 Na11 -157.1(3) . 2_455
O10 W14 O11 W10 23.7(5) . .
O10 W14 O11 Na6B -101.6(5) . 2_445
O11 W10 O20 Na6B 1.9(5) . 2_445
O11 W10 O20 Na6C -63.1(3) . 4_576
O11 W10 O31 Ho2 32.5(9) . .
O11 W14 O3 Na6 -21.9(3) . 2_445
O11 W14 O3 Na11 110.4(4) . 2_455
O11 W14 O10 W11 -19.7(5) . .
O12 W4 O23 W18 -45.1(6) . .
O12 W4 O30 Ho2 -24.9(9) . .
O12 W17 O8 W18 21.7(5) . .
O13 W14 O3 Na6 -155.3(9) . 2_445
O13 W14 O3 Na11 -22.9(13) . 2_455
O13 W14 O10 W11 64.7(5) . .
O13 W14 O11 W10 -59.4(5) . .
O13 W14 O11 Na6B 175.3(5) . 2_445
O13 W16 O7 W2 66.8(5) . .
O13 W16 O9 W7 -57.8(5) . .
O13 W17 O8 W18 -61.7(5) . .
O13 W17 O12 W4 61.7(5) . .
O13 P1 O72 W4 -64.2(3) . .
O13 P1 O72 W10 64.0(3) . .
O13 P1 O73 W2 -62.0(4) . .
O13 P1 O73 W18 62.7(4) . .
O13 P1 O74 W7 64.4(3) . .
O13 P1 O74 W11 -63.4(3) . .
O14 W2 O15 W7 -139.6(6) . .
O14 W2 O28 Ho1 156.3(3) . .
O14 W2 O28 Na7 27.4(2) . .
O15 W2 O14 Na4 -174.9(4) . .
O15 W2 O28 Ho1 -99.9(3) . .
O15 W2 O28 Na7 131.1(2) . .
O15 W7 O27 Ho3 108.9(4) . .
O16 W7 O27 Ho3 -148.9(3) . .
O17 W7 O27 Ho3 -48.4(4) . .
O17 W11 O18 Na5 -50.0(4) . 1_455
O17 W11 O19 W10 18.1(9) . .
O17 W11 O26 Ho3 55.1(4) . .
O18 W11 O19 W10 -139.6(6) . .
O18 W11 O26 Ho3 154.1(4) . .
O19 W10 O20 Na6B -81.0(5) . 2_445
O19 W10 O20 Na6C -146.1(3) . 4_576
O19 W10 O31 Ho2 103.3(4) . .
O19 W11 O18 Na5 121.6(4) . 1_455
O19 W11 O26 Ho3 -102.9(4) . .
O20 W10 O31 Ho2 -152.9(4) . .
O21 W4 O23 W18 7.7(10) . .
O21 W4 O30 Ho2 57.6(4) . .
O21 W10 O20 Na6B 87.6(5) . 2_445
O21 W10 O20 Na6C 22.5(3) . 4_576
O21 W10 O31 Ho2 -53.6(4) . .
O22 W4 O23 W18 -137.8(6) . .
O22 W4 O30 Ho2 158.7(3) . .
O23 W4 O30 Ho2 -101.6(4) . .
O23 W18 O29 Ho1 100.3(4) . .
O24 W18 O29 Ho1 -157.6(3) . .
O25 W2 O14 Na4 13.9(5) . .
O25 W2 O15 W7 18.8(9) . .
O25 W2 O28 Ho1 56.1(3) . .
O25 W2 O28 Na7 -72.8(2) . .
O25 W18 O29 Ho1 -56.7(4) . .
O26 W11 O18 Na5 -142.6(4) . 1_455
O26 W11 O19 W10 118.7(6) . .
O28 W2 O14 Na4 -79.9(4) . .
O28 W2 O15 W7 118.5(6) . .
O30 W4 O23 W18 119.0(7) . .
O31 W10 O20 Na6B -176.3(5) . 2_445
O31 W10 O20 Na6C 118.7(3) . 4_576
O39 W15 O53 W12 -122.1(6) . .
O40 W3 O49 W5 117.7(7) . .
O40 W3 O50 Na11 126.6(3) . 2
O42 W8 O45 W6 114.4(6) . .
O42 W8 O46 Na10 -135.3(3) . .
O43 W6 O44 Na8 6.5(2) . .
O43 W6 O44 Na9 153.0(4) . .
O43 W6 O45 W8 -114.2(6) . .
O44 W6 O43 Ho3 -153.5(4) . .
O44 W6 O43 Na8 -7.5(2) . .
O44 W6 O45 W8 144.4(6) . .
O45 W6 O43 Ho3 103.5(4) . .
O45 W6 O43 Na8 -110.5(2) . .
O45 W6 O44 Na8 101.88(19) . .
O45 W6 O44 Na9 -111.6(4) . .
O45 W8 O42 Ho2 -106.3(4) . .
O45 W8 O46 Na10 129.3(3) . .
O46 W8 O42 Ho2 151.3(4) . .
O46 W8 O45 W6 -142.4(6) . .
O47 W5 O41 Ho2 -52.7(4) . .
O47 W8 O42 Ho2 50.8(4) . .
O47 W8 O45 W6 7.6(10) . .
O47 W8 O46 Na10 -38.8(3) . .
O48 W5 O41 Ho2 -155.3(4) . .
O49 W3 O40 Ho1 -104.6(4) . .
O49 W3 O50 Na11 31.1(3) . 2
O49 W5 O41 Ho2 102.7(4) . .
O50 W3 O40 Ho1 153.0(4) . .
O50 W3 O49 W5 -140.0(7) . .
O51 W3 O40 Ho1 52.6(4) . .
O51 W3 O49 W5 11.6(10) . .
O51 W3 O50 Na11 -137.7(3) . 2
O51 W15 O39 Ho1 -59.8(4) . .
O51 W15 O53 W12 -17.0(10) . .
O52 W15 O39 Ho1 -157.8(4) . .
O52 W15 O53 W12 136.1(6) . .
O53 W12 O38 Ho3 -102.0(3) . .
O53 W15 O39 Ho1 98.8(4) . .
O54 W12 O38 Ho3 156.9(3) . .
O55 W6 O43 Ho3 -55.3(4) . .
O55 W6 O43 Na8 90.7(2) . .
O55 W6 O44 Na8 -87.96(18) . .
O55 W6 O44 Na9 58.5(4) . .
O55 W6 O45 W8 -8.7(10) . .
O55 W12 O38 Ho3 55.3(4) . .
O56 W3 O40 Ho1 -28.1(9) . .
O56 W3 O49 W5 -44.8(7) . .
O56 W3 O50 Na11 -53.0(3) . 2
O56 W13 O57 W5 25.8(5) . .
O56 W13 O68 Na5 -98.56(19) . .
O56 W13 O68 Na6 68.9(4) . 2_545
O57 W5 O41 Ho2 37.0(9) . .
O57 W13 O56 W3 -22.7(5) . .
O57 W13 O56 Na1 179.0(2) . .
O57 W13 O68 Na5 167.77(17) . .
O57 W13 O68 Na6 -24.8(4) . 2_545
O58 W8 O42 Ho2 -33.5(9) . .
O58 W8 O45 W6 -46.9(6) . .
O58 W8 O46 Na10 46.3(3) . .
O58 W9 O59 W6 21.7(5) . .
O59 W6 O43 Ho3 26.5(9) . .
O59 W6 O43 Na8 172.5(5) . .
O59 W6 O44 Na8 -173.45(18) . .
O59 W6 O44 Na9 -26.9(4) . .
O59 W6 O45 W8 47.4(6) . .
O59 W9 O58 W8 -21.5(5) . .
O60 W1 O61 W15 17.3(5) . .
O60 W1 O61 Na1 -178.5(2) . .
O60 W12 O38 Ho3 -34.9(8) . .
O61 W1 O60 W12 -22.3(5) . .
O61 W15 O39 Ho1 9.3(9) . .
O61 W15 O53 W12 40.1(6) . .
O62 W1 O60 W12 59.9(5) . .
O62 W1 O61 W15 -66.6(5) . .
O62 W1 O61 Na1 97.6(2) . .
O62 W9 O58 W8 62.5(5) . .
O62 W9 O59 W6 -61.6(5) . .
O62 W13 O56 W3 61.8(5) . .
O62 W13 O56 Na1 -96.5(2) . .
O62 W13 O57 W5 -58.0(5) . .
O62 W13 O68 Na5 28.8(10) . .
O62 W13 O68 Na6 -163.8(7) . 2_545
O62 P2 O69 W3 -63.1(3) . .
O62 P2 O69 W15 64.2(3) . .
O62 P2 O70 W5 62.2(3) . .
O62 P2 O70 W8 -63.8(3) . .
O62 P2 O71 W6 63.7(3) . .
O62 P2 O71 W12 -62.2(3) . .
O63 W1 O60 W12 132.2(5) . .
O63 W1 O61 W15 -67.2(7) . .
O63 W1 O61 Na1 97.0(4) . .
O63 W9 O58 W8 60.2(8) . .
O63 W9 O59 W6 -134.8(5) . .
O64 W9 O58 W8 135.9(5) . .
O64 W9 O59 W6 -62.2(8) . .
O64 W13 O56 W3 63.4(8) . .
O64 W13 O56 Na1 -94.9(5) . .
O64 W13 O57 W5 -131.3(5) . .
O64 W13 O68 Na5 77.22(19) . .
O64 W13 O68 Na6 -115.3(4) . 2_545
O65 W1 O60 W12 58.4(8) . .
O65 W1 O61 W15 -140.1(5) . .
O65 W1 O61 Na1 24.1(2) . .
O65 W13 O56 W3 135.7(5) . .
O65 W13 O56 Na1 -22.6(2) . .
O65 W13 O57 W5 -58.0(8) . .
O65 W13 O68 Na5 -9.43(19) . .
O65 W13 O68 Na6 158.0(4) . 2_545
O66 W1 O60 W12 -126.8(5) . .
O66 W1 O61 W15 120.4(5) . .
O66 W1 O61 Na1 -75.4(2) . .
O67 W9 O58 W8 -123.8(5) . .
O67 W9 O59 W6 125.1(5) . .
O68 W13 O56 W3 -127.3(5) . .
O68 W13 O56 Na1 74.4(2) . .
O68 W13 O57 W5 129.5(5) . .
O69 W3 O40 Ho1 -20.2(4) . .
O69 W3 O49 W5 36.8(7) . .
O69 W15 O39 Ho1 13.2(3) . .
O69 W15 O53 W12 -40.4(6) . .
O69 P2 O62 W1 -60.4(3) . .
O69 P2 O62 W9 -179.4(3) . .
O69 P2 O62 W13 59.6(3) . .
O69 P2 O70 W5 -56.4(3) . .
O69 P2 O70 W8 177.6(3) . .
O69 P2 O71 W6 -177.8(2) . .
O69 P2 O71 W12 56.3(3) . .
O70 W5 O41 Ho2 19.1(3) . .
O70 W8 O42 Ho2 -21.0(3) . .
O70 W8 O45 W6 33.4(6) . .
O70 P2 O62 W1 179.6(2) . .
O70 P2 O62 W9 60.6(3) . .
O70 P2 O62 W13 -60.4(3) . .
O70 P2 O69 W3 55.7(3) . .
O70 P2 O69 W15 -177.0(2) . .
O70 P2 O71 W6 -55.3(3) . .
O70 P2 O71 W12 178.8(3) . .
O71 W6 O43 Ho3 17.5(3) . .
O71 W6 O43 Na8 163.5(2) . .
O71 W6 O45 W8 -33.8(6) . .
O71 W12 O38 Ho3 -17.8(3) . .
O71 P2 O62 W1 59.3(3) . .
O71 P2 O62 W9 -59.8(3) . .
O71 P2 O62 W13 179.2(2) . .
O71 P2 O69 W3 178.3(2) . .
O71 P2 O69 W15 -54.5(3) . .
O71 P2 O70 W5 -178.7(3) . .
O71 P2 O70 W8 55.3(3) . .
O72 W4 O23 W18 36.1(6) . .
O72 W4 O30 Ho2 -16.9(3) . .
O72 W10 O31 Ho2 18.6(4) . .
O72 P1 O13 W14 -59.7(3) . .
O72 P1 O13 W16 -179.4(2) . .
O72 P1 O13 W17 59.9(3) . .
O72 P1 O73 W2 179.5(3) . .
O72 P1 O73 W18 -55.8(4) . .
O72 P1 O74 W7 -177.5(2) . .
O72 P1 O74 W11 54.7(3) . .
O73 W2 O15 W7 37.7(6) . .
O73 W2 O28 Ho1 -15.3(3) . .
O73 W2 O28 Na7 -144.3(2) . .
O73 W18 O29 Ho1 16.9(3) . .
O73 P1 O13 W14 -179.7(3) . .
O73 P1 O13 W16 60.6(3) . .
O73 P1 O13 W17 -60.1(4) . .
O73 P1 O72 W4 54.6(4) . .
O73 P1 O72 W10 -177.1(3) . .
O73 P1 O74 W7 -54.7(3) . .
O73 P1 O74 W11 177.5(3) . .
O74 W7 O27 Ho3 23.1(3) . .
O74 W11 O19 W10 36.5(6) . .
O74 W11 O26 Ho3 -17.3(3) . .
O74 P1 O13 W14 59.8(3) . .
O74 P1 O13 W16 -59.9(3) . .
O74 P1 O13 W17 179.4(3) . .
O74 P1 O72 W4 177.5(2) . .
O74 P1 O72 W10 -54.2(3) . .
O74 P1 O73 W2 56.9(3) . .
O74 P1 O73 W18 -178.4(3) . .
